data_1568033
loop_
_publ_author_name
'Takahashi, Maria'
'Asatani, Tsuyoshi'
'Morimoto, Tatsuki'
'Kamakura, Yoshinobu'
'Fujii, Kotaro'
'Yashima, Masatomo'
'Hosokawa, Naoki'
'Tamaki, Yusuke'
'Ishitani, Osamu'

_publ_section_title
;
 Supramolecular multi-electron redox photosensitisers comprising a
 ring-shaped Re(i) tetranuclear complex and a polyoxometalate.
;
_journal_issue 3
_journal_name_full 'Chemical science'
_journal_page_first 691
_journal_page_last 704
_journal_paper_doi 10.1039/d2sc04252e
_journal_volume 14
_journal_year 2023
_chemical_formula_sum 'C168 H160 N8 O48 P8 Re4 Si W12'
_chemical_formula_weight 6285.88
_space_group_crystal_system triclinic
_space_group_IT_number 2
_space_group_name_Hall '-P 1'
_space_group_name_H-M_alt 'P -1'
_atom_sites_solution_hydrogens geom
_audit_creation_method SHELXL-2018/3
_audit_update_record
;
2022-02-22 deposited with the CCDC.	2022-11-30 downloaded from the CCDC.
;
_cell_angle_alpha 101.3070(10)
_cell_angle_beta 101.0640(10)
_cell_angle_gamma 112.6480(10)
_cell_formula_units_Z 2
_cell_length_a 18.8254(3)
_cell_length_b 23.1045(3)
_cell_length_c 33.0343(4)
_cell_measurement_reflns_used 90356
_cell_measurement_temperature 123(2)
_cell_measurement_theta_max 30.4120
_cell_measurement_theta_min 2.4000
_cell_volume 12422.4(3)
_computing_structure_refinement 'SHELXL-2018/3 (Sheldrick, 2018)'
_diffrn_ambient_temperature 123(2)
_diffrn_detector_area_resol_mean 5.8140
_diffrn_measured_fraction_theta_full 0.999
_diffrn_measured_fraction_theta_max 0.999
_diffrn_measurement_device_type 'XtaLAB AFC12 (RINC): Kappa single'
_diffrn_measurement_method '\w scans'
_diffrn_radiation_type MoK\a
_diffrn_radiation_wavelength 0.71073
_diffrn_reflns_av_R_equivalents 0.0656
_diffrn_reflns_av_unetI/netI 0.0490
_diffrn_reflns_Laue_measured_fraction_full 0.999
_diffrn_reflns_Laue_measured_fraction_max 0.999
_diffrn_reflns_limit_h_max 22
_diffrn_reflns_limit_h_min -22
_diffrn_reflns_limit_k_max 27
_diffrn_reflns_limit_k_min -27
_diffrn_reflns_limit_l_max 39
_diffrn_reflns_limit_l_min -39
_diffrn_reflns_number 176153
_diffrn_reflns_point_group_measured_fraction_full 0.999
_diffrn_reflns_point_group_measured_fraction_max 0.999
_diffrn_reflns_theta_full 25.000
_diffrn_reflns_theta_max 25.000
_diffrn_reflns_theta_min 2.001
_diffrn_source 'Rotating-anode X-ray tube'
_exptl_absorpt_coefficient_mu 7.582
_exptl_absorpt_correction_T_max 1
_exptl_absorpt_correction_T_min 0.46452
_exptl_absorpt_correction_type multi-scan
_exptl_crystal_colour Yellow
_exptl_crystal_density_diffrn 1.681
_exptl_crystal_description plate
_exptl_crystal_F_000 5860
_exptl_crystal_size_max 0.130
_exptl_crystal_size_mid 0.070
_exptl_crystal_size_min 0.020
_refine_diff_density_max 3.192
_refine_diff_density_min -2.783
_refine_diff_density_rms 0.226
_refine_ls_extinction_method none
_refine_ls_goodness_of_fit_ref 1.080
_refine_ls_hydrogen_treatment constr
_refine_ls_matrix_type full
_refine_ls_number_parameters 2242
_refine_ls_number_reflns 43707
_refine_ls_number_restraints 0
_refine_ls_restrained_S_all 1.080
_refine_ls_R_factor_all 0.0629
_refine_ls_R_factor_gt 0.0498
_refine_ls_shift/su_max 0.003
_refine_ls_shift/su_mean 0.000
_refine_ls_structure_factor_coef Fsqd
_refine_ls_weighting_details 'w=1/[\s^2^(Fo^2^)+(0.0969P)^2^] where P=(Fo^2^+2Fc^2^)/3'
_refine_ls_weighting_scheme calc
_refine_ls_wR_factor_gt 0.1463
_refine_ls_wR_factor_ref 0.1533
_reflns_Friedel_coverage 0.000
_reflns_number_gt 33447
_reflns_number_total 43707
_reflns_threshold_expression 'I > 2\s(I)'
_cod_data_source_file d2sc04252e2.cif
_cod_data_source_block ReRing-POM(Si)
_cod_depositor_comments 'Adding full bibliography for 1568032--1568033.cif.'
_cod_database_code 1568033
_shelx_shelxl_version_number 2018/3
_shelx_space_group_comment
;
The symmetry employed for this shelxl refinement is uniquely defined
by the following loop, which should always be used as a source of
symmetry information in preference to the above space-group names.
They are only intended as comments.
;
_shelx_estimated_absorpt_t_min 0.439
_shelx_estimated_absorpt_t_max 0.863
_platon_squeeze_void_probe_radius 1.20

loop_
_space_group_symop_operation_xyz
'x, y, z'
'-x, -y, -z'

loop_
_atom_site_label
_atom_site_type_symbol
_atom_site_fract_x
_atom_site_fract_y
_atom_site_fract_z
_atom_site_U_iso_or_equiv
_atom_site_adp_type
_atom_site_occupancy
_atom_site_site_symmetry_order
_atom_site_calc_flag
_atom_site_refinement_flags_posn
_atom_site_refinement_flags_adp
_atom_site_refinement_flags_occupancy
_atom_site_disorder_assembly
_atom_site_disorder_group
Re1 Re 0.45130(2) 0.17241(2) 0.00967(2) 0.02944(8) Uani 1 1 d . . . . .
W1 W 0.32205(2) 0.31249(2) 0.21346(2) 0.03664(9) Uani 1 1 d . . . . .
W2 W 0.29567(2) 0.20912(2) 0.28675(2) 0.03988(10) Uani 1 1 d . . . . .
Re3 Re 0.45768(2) 0.02894(2) 0.31711(2) 0.03791(9) Uani 1 1 d . . . . .
Re4 Re 0.65779(2) 0.52070(2) 0.19953(2) 0.04143(10) Uani 1 1 d . . . . .
W3 W 0.22692(2) 0.38913(2) 0.26302(2) 0.04348(10) Uani 1 1 d . . . . .
W4 W 0.22400(2) 0.13201(2) 0.16863(2) 0.04717(11) Uani 1 1 d . . . . .
W5 W 0.19715(2) 0.28327(2) 0.33475(2) 0.04397(10) Uani 1 1 d . . . . .
W6 W 0.10989(2) 0.11904(2) 0.29257(2) 0.04876(11) Uani 1 1 d . . . . .
W7 W 0.02266(2) 0.29319(2) 0.26918(2) 0.04951(11) Uani 1 1 d . . . . .
W8 W 0.03622(2) 0.04392(2) 0.17436(2) 0.05104(11) Uani 1 1 d . . . . .
W9 W -0.06727(2) 0.12785(2) 0.22832(2) 0.05390(12) Uani 1 1 d . . . . .
W10 W 0.15943(2) 0.32052(2) 0.15485(2) 0.05251(11) Uani 1 1 d . . . . .
W11 W 0.06408(3) 0.14008(3) 0.10865(2) 0.06213(13) Uani 1 1 d . . . . .
W12 W -0.04391(3) 0.22118(3) 0.16123(2) 0.06497(14) Uani 1 1 d . . . . .
P1 P 0.45504(12) 0.11726(10) 0.06506(6) 0.0305(4) Uani 1 1 d . . . . .
P2 P 0.43871(13) 0.22057(11) -0.04820(6) 0.0348(5) Uani 1 1 d . . . . .
Si1 Si 0.12851(13) 0.21621(12) 0.22127(7) 0.0363(6) Uani 1 1 d . . . . .
P3 P 0.51141(14) 0.07627(11) 0.26419(7) 0.0349(5) Uani 1 1 d . . . . .
P4 P 0.77987(14) 0.41780(11) 0.45683(7) 0.0356(5) Uani 1 1 d . . . . .
P5 P 0.70851(15) 0.47210(11) 0.24998(7) 0.0411(5) Uani 1 1 d . . . . .
P6 P 0.77575(16) 0.30050(12) 0.56287(7) 0.0422(6) Uani 1 1 d . . . . .
P7 P 0.38723(17) -0.01990(13) 0.36482(8) 0.0484(6) Uani 1 1 d . . . . .
P8 P 0.59747(17) 0.56761(11) 0.15205(8) 0.0519(7) Uani 1 1 d . . . . .
O1 O 0.1385(4) 0.0501(3) 0.1669(2) 0.0531(17) Uani 1 1 d . . . . .
O2 O 0.3231(3) 0.3875(3) 0.25230(19) 0.0418(14) Uani 1 1 d . . . . .
O3 O 0.3317(3) 0.2785(3) 0.26191(18) 0.0401(14) Uani 1 1 d . . . . .
O4 O 0.2612(4) 0.1509(3) 0.2296(2) 0.0458(15) Uani 1 1 d . . . . .
O5 O 0.2822(3) 0.2254(3) 0.17834(18) 0.0412(14) Uani 1 1 d . . . . .
O6 O 0.2909(4) 0.2680(3) 0.33470(19) 0.0475(16) Uani 1 1 d . . . . .
O7 O 0.2203(4) 0.1372(3) 0.3015(2) 0.0479(15) Uani 1 1 d . . . . .
O8 O 0.2385(4) 0.3502(3) 0.30782(19) 0.0451(15) Uani 1 1 d . . . . .
O9 O 0.3824(4) 0.2057(3) 0.3090(2) 0.0459(15) Uani 1 1 d . . . . .
O10 O 0.5358(4) 0.3818(3) 0.14429(18) 0.0432(15) Uani 1 1 d . . . . .
O11 O 0.1434(4) 0.1965(3) 0.3404(2) 0.0555(17) Uani 1 1 d . . . . .
O12 O 0.2692(4) 0.3323(3) 0.16629(19) 0.0493(16) Uani 1 1 d . . . . .
O13 O 0.2864(4) 0.1016(3) 0.1515(2) 0.064(2) Uani 1 1 d . . . . .
O14 O 0.6108(4) 0.2913(3) 0.06123(18) 0.0440(14) Uani 1 1 d . . . . .
O15 O 0.1677(3) 0.2093(3) 0.26665(19) 0.0415(14) Uani 1 1 d . . . . .
O16 O 0.0845(4) 0.0660(3) 0.2346(2) 0.0565(18) Uani 1 1 d . . . . .
O17 O 0.5296(4) 0.0995(3) -0.0392(2) 0.0486(16) Uani 1 1 d . . . . .
O18 O 0.0954(4) 0.2812(3) 0.3124(2) 0.0526(16) Uani 1 1 d . . . . .
O19 O 0.4200(3) 0.3479(3) 0.21149(18) 0.0439(15) Uani 1 1 d . . . . .
O20 O 0.2231(4) 0.3274(3) 0.3865(2) 0.0543(17) Uani 1 1 d . . . . .
O21 O 0.0127(4) 0.1262(3) 0.2732(2) 0.0542(17) Uani 1 1 d . . . . .
O22 O 0.1596(4) 0.1255(3) 0.1150(2) 0.0612(19) Uani 1 1 d . . . . .
O23 O 0.1165(4) 0.3573(4) 0.2613(2) 0.0565(18) Uani 1 1 d . . . . .
O24 O 0.1875(4) 0.2841(3) 0.2157(2) 0.0465(15) Uani 1 1 d . . . . .
O25 O 0.1934(4) 0.3933(3) 0.2050(2) 0.0569(18) Uani 1 1 d . . . . .
O26 O 0.0534(4) 0.2906(4) 0.1608(2) 0.0599(19) Uani 1 1 d . . . . .
O27 O 0.2650(4) 0.4691(3) 0.2915(2) 0.0594(18) Uani 1 1 d . . . . .
N1 N 0.3286(4) 0.0966(3) -0.0215(2) 0.0368(16) Uani 1 1 d . . . . .
O28 O 0.1284(4) 0.2322(4) 0.1228(2) 0.0595(18) Uani 1 1 d . . . . .
O29 O 0.0132(4) 0.0567(4) 0.1193(2) 0.0618(19) Uani 1 1 d . . . . .
O30 O 0.1189(4) 0.1553(3) 0.1831(2) 0.0493(16) Uani 1 1 d . . . . .
O31 O 0.5015(4) 0.1677(3) 0.3721(2) 0.0528(17) Uani 1 1 d . . . . .
O32 O -0.0583(4) 0.2058(3) 0.2644(2) 0.0578(18) Uani 1 1 d . . . . .
O33 O 0.0808(4) 0.0611(3) 0.3189(2) 0.0595(18) Uani 1 1 d . . . . .
O34 O -0.0395(4) 0.2811(4) 0.2121(2) 0.0610(19) Uani 1 1 d . . . . .
O35 O -0.0077(4) 0.3412(4) 0.3005(3) 0.065(2) Uani 1 1 d . . . . .
O36 O 0.7476(4) 0.2313(3) 0.43650(19) 0.0500(16) Uani 1 1 d . . . . .
N2 N 0.3763(4) 0.2084(3) 0.03828(19) 0.0314(15) Uani 1 1 d . . . . .
N3 N 0.3402(4) -0.0044(3) 0.2709(2) 0.0341(15) Uani 1 1 d . . . . .
O37 O -0.0148(4) 0.1618(4) 0.1277(2) 0.064(2) Uani 1 1 d . . . . .
C1 C 0.5814(5) 0.3610(4) 0.3214(3) 0.040(2) Uani 1 1 d . . . . .
H112 H 0.527854 0.342663 0.299846 0.048 Uiso 1 1 calc R U . . .
H113 H 0.586994 0.399853 0.343256 0.048 Uiso 1 1 calc R U . . .
O38 O 0.9587(4) 0.4037(3) 0.5311(2) 0.0559(17) Uani 1 1 d . . . . .
C2 C 0.5119(5) 0.2574(4) 0.1831(2) 0.0329(18) Uani 1 1 d . . . . .
H114 H 0.564907 0.293368 0.201134 0.039 Uiso 1 1 calc R U . . .
H115 H 0.476995 0.277775 0.172917 0.039 Uiso 1 1 calc R U . . .
O39 O -0.0141(4) -0.0404(4) 0.1615(3) 0.074(2) Uani 1 1 d . . . . .
C3 C 0.5510(5) 0.2450(4) 0.0408(2) 0.0300(17) Uani 1 1 d . . . . .
O40 O -0.0395(4) 0.0724(3) 0.1899(2) 0.0600(19) Uani 1 1 d . . . . .
C4 C 0.4456(5) 0.1562(4) 0.1168(2) 0.0343(18) Uani 1 1 d . . . . .
H116 H 0.400319 0.168171 0.110988 0.041 Uiso 1 1 calc R U . . .
H117 H 0.433089 0.124317 0.133534 0.041 Uiso 1 1 calc R U . . .
O41 O 0.0421(4) 0.2146(3) 0.2209(2) 0.0489(16) Uani 1 1 d . . . . .
C5 C 0.5233(5) 0.2183(4) 0.1439(2) 0.0305(17) Uani 1 1 d . . . . .
H118 H 0.566349 0.205242 0.153923 0.037 Uiso 1 1 calc R U . . .
H119 H 0.541040 0.246694 0.125462 0.037 Uiso 1 1 calc R U . . .
C6 C 0.4767(5) 0.1377(4) 0.2537(2) 0.0311(17) Uani 1 1 d . . . . .
H120 H 0.417995 0.114952 0.238976 0.037 Uiso 1 1 calc R U . . .
H121 H 0.485392 0.168300 0.281766 0.037 Uiso 1 1 calc R U . . .
C7 C 0.4747(5) 0.2166(4) 0.2110(2) 0.0323(18) Uani 1 1 d . . . . .
H122 H 0.473509 0.246111 0.236768 0.039 Uiso 1 1 calc R U . . .
H123 H 0.418299 0.185324 0.194472 0.039 Uiso 1 1 calc R U . . .
C8 C 0.6295(6) 0.4255(4) 0.2717(2) 0.041(2) Uani 1 1 d . . . . .
H124 H 0.615760 0.457206 0.289291 0.050 Uiso 1 1 calc R U . . .
H125 H 0.580984 0.396381 0.246895 0.050 Uiso 1 1 calc R U . . .
C9 C 0.9100(7) 0.6115(5) 0.5275(3) 0.059(3) Uani 1 1 d . . . . .
H31 H 0.965410 0.641550 0.539590 0.071 Uiso 1 1 calc R U . . .
C10 C 0.5386(5) 0.0560(4) 0.1046(3) 0.040(2) Uani 1 1 d . . . . .
H1 H 0.487659 0.024509 0.104078 0.048 Uiso 1 1 calc R U . . .
O42 O 0.1553(5) 0.3574(4) 0.1152(2) 0.076(2) Uani 1 1 d . . . . .
C11 C 0.5843(6) 0.3087(5) 0.3441(3) 0.045(2) Uani 1 1 d . . . . .
H126 H 0.540569 0.297378 0.357937 0.055 Uiso 1 1 calc R U . . .
H127 H 0.573831 0.268333 0.321935 0.055 Uiso 1 1 calc R U . . .
N4 N 0.7705(5) 0.4307(4) 0.5532(2) 0.0412(18) Uani 1 1 d . . . . .
C12 C 0.2212(6) 0.0059(5) 0.2423(3) 0.051(2) Uani 1 1 d . . . . .
H32 H 0.192989 0.032258 0.242371 0.061 Uiso 1 1 calc R U . . .
C13 C 0.5188(5) 0.1784(4) 0.2259(2) 0.0326(18) Uani 1 1 d . . . . .
H128 H 0.574982 0.209262 0.243073 0.039 Uiso 1 1 calc R U . . .
H129 H 0.520214 0.148580 0.200431 0.039 Uiso 1 1 calc R U . . .
C174 C 0.5445(5) 0.1046(4) 0.0849(2) 0.0312(18) Uani 1 1 d . . . . .
N6 N 0.5992(6) 0.5457(4) 0.2450(3) 0.059(2) Uani 1 1 d . . . . .
N7 N 0.6470(4) 0.3274(3) 0.4962(2) 0.0389(17) Uani 1 1 d . . . . .
O43 O -0.1159(4) 0.2280(5) 0.1251(3) 0.085(3) Uani 1 1 d . . . . .
C14 C 0.6863(6) 0.3938(4) 0.4141(2) 0.041(2) Uani 1 1 d . . . . .
H130 H 0.641535 0.386864 0.427072 0.050 Uiso 1 1 calc R U . . .
H131 H 0.692508 0.429817 0.401039 0.050 Uiso 1 1 calc R U . . .
C15 C 0.6652(6) 0.3308(4) 0.3787(2) 0.040(2) Uani 1 1 d . . . . .
H132 H 0.661738 0.295283 0.392041 0.048 Uiso 1 1 calc R U . . .
H133 H 0.708619 0.338383 0.364754 0.048 Uiso 1 1 calc R U . . .
C16 C 0.8815(6) 0.3795(4) 0.4170(3) 0.042(2) Uani 1 1 d . . . . .
H33 H 0.871830 0.346476 0.431251 0.051 Uiso 1 1 calc R U . . .
C17 C 0.4041(5) 0.2648(4) 0.0700(2) 0.0348(19) Uani 1 1 d . . . . .
H34 H 0.459946 0.293660 0.078090 0.042 Uiso 1 1 calc R U . . .
O44 O -0.1090(4) 0.1518(4) 0.1800(2) 0.070(2) Uani 1 1 d . . . . .
C18 C 0.5051(6) 0.2546(4) -0.1137(3) 0.044(2) Uani 1 1 d . . . . .
H2 H 0.453115 0.249306 -0.128028 0.053 Uiso 1 1 calc R U . . .
C19 C 0.7602(5) 0.2777(4) 0.4637(3) 0.0361(19) Uani 1 1 d . . . . .
O45 O 0.6209(5) 0.0497(4) 0.3720(3) 0.079(2) Uani 1 1 d . . . . .
O46 O -0.1546(4) 0.0711(4) 0.2328(3) 0.074(2) Uani 1 1 d . . . . .
C20 C 0.9435(6) 0.4309(5) 0.3686(3) 0.044(2) Uani 1 1 d . . . . .
H35 H 0.975467 0.433207 0.349404 0.053 Uiso 1 1 calc R U . . .
C21 C 0.6453(5) 0.3830(4) 0.2992(3) 0.045(2) Uani 1 1 d . . . . .
H134 H 0.645752 0.344062 0.280519 0.054 Uiso 1 1 calc R U . . .
H135 H 0.698746 0.408544 0.321060 0.054 Uiso 1 1 calc R U . . .
C22 C 0.7478(5) 0.4135(4) 0.2302(3) 0.042(2) Uani 1 1 d . . . . .
C23 C 0.9126(6) 0.4766(4) 0.3763(3) 0.042(2) Uani 1 1 d . . . . .
H36 H 0.923330 0.510090 0.362427 0.051 Uiso 1 1 calc R U . . .
C24 C 0.2953(5) 0.1680(5) 0.0264(3) 0.041(2) Uani 1 1 d . . . . .
C25 C 0.6109(6) 0.0545(5) 0.1255(3) 0.046(2) Uani 1 1 d . . . . .
H3 H 0.607553 0.021008 0.138713 0.055 Uiso 1 1 calc R U . . .
C26 C 0.5185(6) 0.2430(4) -0.0735(3) 0.041(2) Uani 1 1 d . . . . .
C27 C 0.3500(5) 0.1638(4) -0.0939(3) 0.040(2) Uani 1 1 d . . . . .
C28 C 0.8669(5) 0.4727(4) 0.4039(2) 0.039(2) Uani 1 1 d . . . . .
H37 H 0.846465 0.504358 0.409017 0.047 Uiso 1 1 calc R U . . .
C29 C 0.8882(6) 0.5472(4) 0.5038(3) 0.046(2) Uani 1 1 d . . . . .
H38 H 0.928809 0.533383 0.500781 0.055 Uiso 1 1 calc R U . . .
N8 N 0.7421(5) 0.6185(4) 0.2400(3) 0.060(3) Uani 1 1 d . . . . .
C30 C 0.8486(5) 0.4244(4) 0.4250(3) 0.0369(19) Uani 1 1 d . . . . .
C31 C 0.4754(6) 0.0152(4) 0.2103(3) 0.049(2) Uani 1 1 d . . . . .
C32 C 0.7433(6) 0.3290(5) 0.1741(3) 0.054(3) Uani 1 1 d . . . . .
H39 H 0.720227 0.301962 0.144881 0.065 Uiso 1 1 calc R U . . .
C33 C 0.6885(6) 0.1453(5) 0.1067(3) 0.052(2) Uani 1 1 d . . . . .
H4 H 0.739959 0.176267 0.107437 0.062 Uiso 1 1 calc R U . . .
C34 C 0.3573(6) 0.2838(5) 0.0917(3) 0.045(2) Uani 1 1 d . . . . .
H40 H 0.379646 0.324405 0.113922 0.054 Uiso 1 1 calc R U . . .
C35 C 0.8074(5) 0.5031(4) 0.4845(2) 0.0350(19) Uani 1 1 d . . . . .
C36 C 0.2966(5) 0.0302(4) 0.2687(3) 0.038(2) Uani 1 1 d . . . . .
H41 H 0.320511 0.074262 0.286894 0.046 Uiso 1 1 calc R U . . .
C38 C 0.4826(5) 0.1145(5) 0.3508(3) 0.040(2) Uani 1 1 d . . . . .
C39 C 0.4093(7) 0.0064(5) 0.1789(3) 0.059(3) Uani 1 1 d . . . . .
H5 H 0.387039 0.036985 0.182480 0.071 Uiso 1 1 calc R U . . .
C40 C 0.2442(6) 0.1827(5) 0.0468(3) 0.055(3) Uani 1 1 d . . . . .
H42 H 0.188504 0.153454 0.038484 0.066 Uiso 1 1 calc R U . . .
C41 C 0.8279(8) 0.5307(5) 0.6100(3) 0.061(3) Uani 1 1 d . . . . .
H43 H 0.874898 0.567600 0.629117 0.074 Uiso 1 1 calc R U . . .
C42 C 0.2070(7) 0.1139(6) -0.1275(4) 0.069(3) Uani 1 1 d . . . . .
H6 H 0.155554 0.112418 -0.128236 0.083 Uiso 1 1 calc R U . . .
N9 N 0.4280(5) -0.0689(4) 0.2777(3) 0.048(2) Uani 1 1 d . . . . .
C43 C 0.8534(8) 0.6313(5) 0.5334(4) 0.069(3) Uani 1 1 d . . . . .
H44 H 0.868870 0.675477 0.549277 0.083 Uiso 1 1 calc R U . . .
O47 O 0.7630(6) 0.5071(5) 0.1426(3) 0.100(3) Uani 1 1 d . . . . .
C44 C 0.2690(5) 0.1070(5) -0.0081(3) 0.044(2) Uani 1 1 d . . . . .
O48 O 0.0280(4) 0.1171(4) 0.0539(2) 0.082(3) Uani 1 1 d . . . . .
C45 C 0.7978(6) 0.3190(6) 0.2014(4) 0.065(3) Uani 1 1 d . . . . .
H45 H 0.815347 0.286951 0.191363 0.078 Uiso 1 1 calc R U . . .
C46 C 0.5036(5) 0.1282(4) -0.0199(2) 0.0316(18) Uani 1 1 d . . . . .
C47 C 0.5821(6) 0.4358(5) 0.1656(3) 0.044(2) Uani 1 1 d . . . . .
C48 C 0.3552(6) 0.1150(5) -0.1233(3) 0.050(2) Uani 1 1 d . . . . .
H7 H 0.405770 0.114408 -0.122030 0.060 Uiso 1 1 calc R U . . .
C49 C 0.6198(5) 0.1490(5) 0.0845(3) 0.043(2) Uani 1 1 d . . . . .
H8 H 0.624275 0.180873 0.069564 0.052 Uiso 1 1 calc R U . . .
C50 C 0.3706(5) 0.0342(4) 0.0479(3) 0.041(2) Uani 1 1 d . . . . .
C51 C 0.1879(6) 0.0607(5) -0.0254(3) 0.059(3) Uani 1 1 d . . . . .
H46 H 0.147280 0.068204 -0.015313 0.071 Uiso 1 1 calc R U . . .
C52 C 0.8640(6) 0.5678(5) 0.2903(4) 0.065(3) Uani 1 1 d . . . . .
H47 H 0.871811 0.554138 0.263135 0.078 Uiso 1 1 calc R U . . .
C53 C 0.8273(7) 0.3562(6) 0.2441(4) 0.065(3) Uani 1 1 d . . . . .
H48 H 0.864233 0.348823 0.263950 0.078 Uiso 1 1 calc R U . . .
C54 C 0.4534(8) -0.0081(7) 0.4185(4) 0.081(4) Uani 1 1 d . . . . .
H136 H 0.420653 -0.036138 0.433505 0.097 Uiso 1 1 calc R U . . .
H137 H 0.495004 -0.022890 0.414061 0.097 Uiso 1 1 calc R U . . .
C55 C 0.1850(7) -0.0577(5) 0.2150(4) 0.073(3) Uani 1 1 d . . . . .
H49 H 0.131235 -0.076449 0.196646 0.087 Uiso 1 1 calc R U . . .
C56 C 0.3293(7) -0.1081(5) 0.3427(3) 0.054(3) Uani 1 1 d . . . . .
C57 C 0.5957(5) 0.2503(4) -0.0539(3) 0.044(2) Uani 1 1 d . . . . .
H9 H 0.606606 0.241942 -0.026910 0.053 Uiso 1 1 calc R U . . .
C58 C 0.6846(5) 0.0995(5) 0.1272(3) 0.041(2) Uani 1 1 d . . . . .
H10 H 0.732337 0.098685 0.142393 0.050 Uiso 1 1 calc R U . . .
C59 C 0.2762(7) 0.2411(6) 0.0797(4) 0.068(3) Uani 1 1 d . . . . .
H50 H 0.242137 0.252028 0.094281 0.082 Uiso 1 1 calc R U . . .
C60 C 0.2999(7) 0.0239(6) 0.0580(4) 0.071(3) Uani 1 1 d . . . . .
H11 H 0.295959 0.059251 0.076167 0.085 Uiso 1 1 calc R U . . .
C61 C 0.8348(6) 0.2543(4) 0.5680(3) 0.042(2) Uani 1 1 d . . . . .
C62 C 0.7210(6) 0.3774(5) 0.1877(3) 0.048(2) Uani 1 1 d . . . . .
H51 H 0.686342 0.386057 0.167302 0.058 Uiso 1 1 calc R U . . .
C63 C 0.7429(6) 0.2089(6) 0.3265(4) 0.059(3) Uani 1 1 d . . . . .
H12 H 0.771749 0.238717 0.354642 0.070 Uiso 1 1 calc R U . . .
C64 C 0.8438(7) 0.2324(5) 0.6043(3) 0.056(3) Uani 1 1 d . . . . .
H52 H 0.820415 0.242335 0.626107 0.067 Uiso 1 1 calc R U . . .
C65 C 0.6635(6) 0.1663(5) 0.3177(3) 0.049(2) Uani 1 1 d . . . . .
H13 H 0.638090 0.166246 0.339961 0.058 Uiso 1 1 calc R U . . .
C66 C 0.9281(6) 0.3827(5) 0.3887(3) 0.050(2) Uani 1 1 d . . . . .
H53 H 0.949036 0.351485 0.383262 0.060 Uiso 1 1 calc R U . . .
C67 C 0.3059(6) -0.0666(4) 0.2436(3) 0.042(2) Uani 1 1 d . . . . .
C68 C 0.2147(7) 0.0687(5) -0.1568(3) 0.064(3) Uani 1 1 d . . . . .
H14 H 0.168439 0.036967 -0.179538 0.077 Uiso 1 1 calc R U . . .
C69 C 0.6570(6) 0.2699(5) -0.0737(3) 0.055(3) Uani 1 1 d . . . . .
H15 H 0.709016 0.274635 -0.060023 0.066 Uiso 1 1 calc R U . . .
C70 C 0.5663(8) 0.2737(5) -0.1332(4) 0.062(3) Uani 1 1 d . . . . .
H16 H 0.555775 0.280837 -0.160651 0.075 Uiso 1 1 calc R U . . .
C71 C 0.8721(6) 0.2399(5) 0.5369(3) 0.050(2) Uani 1 1 d . . . . .
H54 H 0.867259 0.254842 0.512100 0.060 Uiso 1 1 calc R U . . .
C72 C 0.8360(7) 0.4845(4) 0.5813(3) 0.050(2) Uani 1 1 d . . . . .
H55 H 0.888418 0.489880 0.580793 0.060 Uiso 1 1 calc R U . . .
C73 C 0.6330(8) 0.6561(5) 0.1738(4) 0.079(4) Uani 1 1 d . . . . .
C74 C 0.4873(6) 0.5380(5) 0.1359(3) 0.051(3) Uani 1 1 d . . . . .
C75 C 0.3058(7) 0.0601(5) 0.3733(3) 0.058(3) Uani 1 1 d . . . . .
H56 H 0.339900 0.084784 0.358950 0.070 Uiso 1 1 calc R U . . .
C76 C 0.7764(8) 0.5510(6) 0.3358(3) 0.073(4) Uani 1 1 d . . . . .
H57 H 0.726150 0.527660 0.340321 0.087 Uiso 1 1 calc R U . . .
C77 C 0.2865(7) 0.0675(5) -0.1546(3) 0.065(3) Uani 1 1 d . . . . .
H17 H 0.289533 0.033654 -0.174688 0.078 Uiso 1 1 calc R U . . .
C78 C 0.5593(6) 0.0427(5) 0.3514(3) 0.052(2) Uani 1 1 d . . . . .
C79 C 0.3124(7) 0.0049(5) 0.3800(3) 0.055(3) Uani 1 1 d . . . . .
C80 C 0.6194(6) 0.1227(4) 0.2760(3) 0.039(2) Uani 1 1 d . . . . .
C81 C 0.2751(6) 0.1620(5) -0.0966(3) 0.050(2) Uani 1 1 d . . . . .
H18 H 0.270708 0.195094 -0.076484 0.059 Uiso 1 1 calc R U . . .
C82 C 0.8042(6) 0.4032(5) 0.2580(3) 0.057(3) Uani 1 1 d . . . . .
H58 H 0.826945 0.429791 0.287288 0.068 Uiso 1 1 calc R U . . .
C83 C 0.2311(7) -0.0937(5) 0.2154(3) 0.063(3) Uani 1 1 d . . . . .
H59 H 0.209646 -0.136726 0.195980 0.076 Uiso 1 1 calc R U . . .
C84 C 0.8894(6) 0.3849(4) 0.5214(3) 0.043(2) Uani 1 1 d . . . . .
C85 C 0.3570(7) -0.1020(5) 0.2470(3) 0.052(3) Uani 1 1 d . . . . .
C86 C 0.7257(7) 0.5141(5) 0.1651(4) 0.060(3) Uani 1 1 d . . . . .
C87 C 0.7548(8) 0.5256(5) 0.6123(3) 0.068(3) Uani 1 1 d . . . . .
H60 H 0.751132 0.558844 0.632675 0.082 Uiso 1 1 calc R U . . .
C88 C 0.7884(7) 0.5336(5) 0.2971(3) 0.060(3) Uani 1 1 d . . . . .
C89 C 0.4267(7) 0.2957(5) -0.0373(3) 0.057(3) Uani 1 1 d . . . . .
H138 H 0.416183 0.307046 -0.064531 0.069 Uiso 1 1 calc R U . . .
H139 H 0.379609 0.288706 -0.026318 0.069 Uiso 1 1 calc R U . . .
C90 C 0.6179(7) 0.5569(5) 0.0995(3) 0.061(3) Uani 1 1 d . . . . .
H140 H 0.604114 0.586329 0.084827 0.074 Uiso 1 1 calc R U . . .
H141 H 0.675992 0.569330 0.104087 0.074 Uiso 1 1 calc R U . . .
C91 C 0.7827(6) 0.2091(5) 0.2942(3) 0.054(3) Uani 1 1 d . . . . .
H19 H 0.837969 0.238509 0.300536 0.065 Uiso 1 1 calc R U . . .
C92 C 0.2296(7) -0.0058(5) -0.0702(3) 0.062(3) Uani 1 1 d . . . . .
H61 H 0.217202 -0.045263 -0.091561 0.074 Uiso 1 1 calc R U . . .
C93 C 0.9156(7) 0.2043(5) 0.5422(3) 0.055(3) Uani 1 1 d . . . . .
H62 H 0.940282 0.194644 0.520905 0.066 Uiso 1 1 calc R U . . .
C94 C 0.6843(7) 0.4713(5) 0.5846(3) 0.057(3) Uani 1 1 d . . . . .
H63 H 0.632228 0.466021 0.585807 0.068 Uiso 1 1 calc R U . . .
C95 C 0.7474(6) 0.5229(5) 0.4914(3) 0.048(2) Uani 1 1 d . . . . .
H64 H 0.691712 0.493597 0.479441 0.058 Uiso 1 1 calc R U . . .
C96 C 0.5267(7) 0.5095(6) 0.2483(4) 0.058(3) Uani 1 1 d . . . . .
H160 H 0.496209 0.467119 0.227867 0.069 Uiso 1 1 calc R U . . .
C97 C 0.3075(5) 0.0410(4) -0.0522(3) 0.043(2) Uani 1 1 d . . . . .
H65 H 0.348425 0.033610 -0.061954 0.051 Uiso 1 1 calc R U . . .
C98 C 0.4959(9) 0.0646(7) 0.4480(4) 0.114(6) Uani 1 1 d . . . . .
H142 H 0.548180 0.086905 0.442486 0.137 Uiso 1 1 calc R U . . .
H143 H 0.462441 0.086796 0.439324 0.137 Uiso 1 1 calc R U . . .
C99 C 0.2496(8) -0.1344(5) 0.3168(3) 0.064(3) Uani 1 1 d . . . . .
H66 H 0.224701 -0.106161 0.313279 0.077 Uiso 1 1 calc R U . . .
C100 C 0.3760(6) -0.0167(5) 0.0208(3) 0.056(3) Uani 1 1 d . . . . .
H20 H 0.424009 -0.008920 0.012904 0.067 Uiso 1 1 calc R U . . .
C101 C 0.2517(9) 0.0812(6) 0.3864(4) 0.078(4) Uani 1 1 d . . . . .
H67 H 0.249865 0.119989 0.381739 0.093 Uiso 1 1 calc R U . . .
C103 C 0.6424(7) 0.2822(5) -0.1126(3) 0.061(3) Uani 1 1 d . . . . .
H21 H 0.684582 0.296657 -0.125411 0.073 Uiso 1 1 calc R U . . .
C104 C 0.3746(9) -0.0479(6) 0.1415(4) 0.084(4) Uani 1 1 d . . . . .
H22 H 0.326929 -0.056331 0.120349 0.101 Uiso 1 1 calc R U . . .
C105 C 0.5105(9) 0.0732(7) 0.4932(5) 0.091(4) Uani 1 1 d . . . . .
H144 H 0.543313 0.050396 0.501572 0.110 Uiso 1 1 calc R U . . .
H145 H 0.458017 0.050926 0.498489 0.110 Uiso 1 1 calc R U . . .
C106 C 0.9296(9) 0.4471(6) 0.6744(3) 0.078(4) Uani 1 1 d . . . . .
H68 H 0.986213 0.472871 0.685911 0.094 Uiso 1 1 calc R U . . .
C107 C 0.7403(6) 0.1664(6) 0.2538(3) 0.055(3) Uani 1 1 d . . . . .
H23 H 0.766853 0.165932 0.232116 0.065 Uiso 1 1 calc R U . . .
C108 C 0.8131(7) 0.3585(5) 0.6165(3) 0.051(3) Uani 1 1 d . . . . .
C109 C 0.6956(6) 0.4245(5) 0.5545(3) 0.047(2) Uani 1 1 d . . . . .
C110 C 0.2613(8) -0.0306(6) 0.4016(3) 0.069(3) Uani 1 1 d . . . . .
H69 H 0.264964 -0.068136 0.407469 0.082 Uiso 1 1 calc R U . . .
C111 C 0.8775(10) 0.4593(7) 0.6962(4) 0.091(5) Uani 1 1 d . . . . .
H70 H 0.898857 0.491987 0.723448 0.109 Uiso 1 1 calc R U . . .
C112 C 0.6766(6) 0.2419(5) 0.5620(3) 0.052(2) Uani 1 1 d . . . . .
H146 H 0.681422 0.230487 0.589389 0.062 Uiso 1 1 calc R U . . .
H147 H 0.639947 0.263222 0.560320 0.062 Uiso 1 1 calc R U . . .
C113 C 0.5511(8) 0.1413(7) 0.5221(4) 0.082(4) Uani 1 1 d . . . . .
H148 H 0.547660 0.140243 0.551495 0.098 Uiso 1 1 calc R U . . .
H149 H 0.521200 0.165497 0.512190 0.098 Uiso 1 1 calc R U . . .
C114 C 0.5906(9) 0.4754(6) 0.0277(4) 0.083(4) Uani 1 1 d . . . . .
H150 H 0.599135 0.514013 0.017042 0.099 Uiso 1 1 calc R U . . .
H151 H 0.641328 0.470655 0.032742 0.099 Uiso 1 1 calc R U . . .
C115 C 0.7621(8) 0.3722(6) 0.6382(3) 0.066(3) Uani 1 1 d . . . . .
H71 H 0.705429 0.347219 0.626395 0.079 Uiso 1 1 calc R U . . .
C116 C 0.7948(11) 0.4235(6) 0.6779(4) 0.086(5) Uani 1 1 d . . . . .
H72 H 0.759573 0.433354 0.692101 0.103 Uiso 1 1 calc R U . . .
C118 C 0.1687(6) 0.0048(6) -0.0570(3) 0.070(3) Uani 1 1 d . . . . .
H73 H 0.114121 -0.026617 -0.069993 0.084 Uiso 1 1 calc R U . . .
C119 C 0.8967(7) 0.3962(5) 0.6351(3) 0.053(3) Uani 1 1 d . . . . .
H74 H 0.932064 0.387014 0.620833 0.064 Uiso 1 1 calc R U . . .
C120 C 0.3124(9) -0.0786(6) 0.0053(5) 0.095(5) Uani 1 1 d . . . . .
H24 H 0.317344 -0.114228 -0.011895 0.115 Uiso 1 1 calc R U . . .
C121 C 0.4764(12) -0.0820(6) 0.1672(6) 0.094(5) Uani 1 1 d . . . . .
H25 H 0.498342 -0.112744 0.162857 0.113 Uiso 1 1 calc R U . . .
C122 C 0.5701(8) 0.4876(5) 0.0715(3) 0.071(3) Uani 1 1 d . . . . .
H152 H 0.511991 0.476422 0.065354 0.085 Uiso 1 1 calc R U . . .
H153 H 0.580756 0.458123 0.087272 0.085 Uiso 1 1 calc R U . . .
C123 C 0.7221(9) 0.6468(5) 0.2732(4) 0.072(4) Uani 1 1 d . . . . .
C124 C 0.3186(12) -0.2191(8) 0.3260(5) 0.087(4) Uani 1 1 d . . . . .
H75 H 0.343112 -0.247625 0.329210 0.104 Uiso 1 1 calc R U . . .
C125 C 0.5104(8) -0.0293(5) 0.2057(4) 0.073(4) Uani 1 1 d . . . . .
H26 H 0.555180 -0.023727 0.227718 0.088 Uiso 1 1 calc R U . . .
C126 C 0.4126(13) -0.0886(7) 0.1365(5) 0.103(6) Uani 1 1 d . . . . .
H27 H 0.392645 -0.122949 0.110184 0.123 Uiso 1 1 calc R U . . .
C127 C 0.5974(10) 0.6769(6) 0.2049(5) 0.100(6) Uani 1 1 d . . . . .
H76 H 0.555509 0.646220 0.212496 0.120 Uiso 1 1 calc R U . . .
C128 C 0.4777(8) -0.0985(6) 0.2833(4) 0.064(3) Uani 1 1 d . . . . .
H77 H 0.528207 -0.075290 0.305114 0.077 Uiso 1 1 calc R U . . .
C129 C 0.6400(8) 0.1800(5) 0.5251(4) 0.071(3) Uani 1 1 d . . . . .
H154 H 0.669248 0.153148 0.529666 0.085 Uiso 1 1 calc R U . . .
H155 H 0.644068 0.190771 0.497765 0.085 Uiso 1 1 calc R U . . .
C130 C 0.8667(10) 0.7185(7) 0.2629(6) 0.119(7) Uani 1 1 d . . . . .
H78 H 0.916735 0.743452 0.258716 0.142 Uiso 1 1 calc R U . . .
C131 C 0.6582(5) 0.1230(5) 0.2433(3) 0.044(2) Uani 1 1 d . . . . .
H28 H 0.629273 0.094414 0.214802 0.053 Uiso 1 1 calc R U . . .
C132 C 0.7736(8) 0.5882(6) 0.5166(3) 0.070(3) Uani 1 1 d . . . . .
H79 H 0.734546 0.602589 0.522181 0.084 Uiso 1 1 calc R U . . .
C133 C 0.6424(8) 0.6065(5) 0.2763(4) 0.071(3) Uani 1 1 d . . . . .
C134 C 0.3643(9) -0.1505(6) 0.3479(4) 0.076(4) Uani 1 1 d . . . . .
H80 H 0.417984 -0.133873 0.365799 0.092 Uiso 1 1 calc R U . . .
C135 C 0.5889(6) 0.2758(5) 0.4653(3) 0.052(2) Uani 1 1 d . . . . .
H81 H 0.603093 0.249231 0.445809 0.062 Uiso 1 1 calc R U . . .
C136 C 0.9235(7) 0.1824(5) 0.5780(4) 0.063(3) Uani 1 1 d . . . . .
H82 H 0.953936 0.158110 0.581594 0.075 Uiso 1 1 calc R U . . .
C137 C 0.6907(8) 0.7009(5) 0.1644(4) 0.090(5) Uani 1 1 d . . . . .
H83 H 0.712869 0.686522 0.143229 0.108 Uiso 1 1 calc R U . . .
C138 C 0.8141(9) 0.6528(6) 0.2338(4) 0.090(4) Uani 1 1 d . . . . .
H84 H 0.829760 0.634255 0.210794 0.108 Uiso 1 1 calc R U . . .
C139 C 0.5055(10) 0.3553(5) -0.0025(3) 0.090(5) Uani 1 1 d . . . . .
H156 H 0.498494 0.355944 0.026477 0.108 Uiso 1 1 calc R U . . .
H157 H 0.551800 0.345245 -0.003640 0.108 Uiso 1 1 calc R U . . .
C140 C 0.4362(7) 0.4794(5) 0.1406(3) 0.063(3) Uani 1 1 d . . . . .
H85 H 0.457587 0.454002 0.153476 0.076 Uiso 1 1 calc R U . . .
C141 C 0.2053(9) -0.0112(7) 0.4145(4) 0.090(4) Uani 1 1 d . . . . .
H86 H 0.170951 -0.035928 0.428671 0.108 Uiso 1 1 calc R U . . .
C142 C 0.2444(13) -0.2437(7) 0.3019(5) 0.097(5) Uani 1 1 d . . . . .
H87 H 0.216154 -0.289772 0.288139 0.116 Uiso 1 1 calc R U . . .
C143 C 0.3302(8) -0.1659(5) 0.2211(3) 0.062(3) Uani 1 1 d . . . . .
H88 H 0.278396 -0.189151 0.200536 0.075 Uiso 1 1 calc R U . . .
C144 C 0.8449(13) 0.7441(9) 0.2958(6) 0.124(7) Uani 1 1 d . . . . .
H89 H 0.879318 0.786226 0.315882 0.148 Uiso 1 1 calc R U . . .
C145 C 0.1995(9) 0.0437(7) 0.4066(5) 0.089(4) Uani 1 1 d . . . . .
H90 H 0.160576 0.056160 0.414916 0.106 Uiso 1 1 calc R U . . .
C146 C 0.9112(11) 0.6363(6) 0.3617(6) 0.111(7) Uani 1 1 d . . . . .
H91 H 0.953635 0.671703 0.384579 0.133 Uiso 1 1 calc R U . . .
C148 C 0.6272(6) 0.3667(5) 0.5225(3) 0.051(2) Uani 1 1 d . . . . .
C149 C 0.5078(7) 0.2591(6) 0.4604(4) 0.070(3) Uani 1 1 d . . . . .
H92 H 0.467131 0.222394 0.437592 0.084 Uiso 1 1 calc R U . . .
C150 C 0.2421(9) -0.0879(7) 0.0149(6) 0.125(7) Uani 1 1 d . . . . .
H29 H 0.197147 -0.129901 0.002955 0.150 Uiso 1 1 calc R U . . .
C151 C 0.9258(8) 0.6201(6) 0.3225(5) 0.088(4) Uani 1 1 d . . . . .
H93 H 0.975972 0.644047 0.318057 0.105 Uiso 1 1 calc R U . . .
C152 C 0.2349(9) -0.0371(7) 0.0420(6) 0.123(6) Uani 1 1 d . . . . .
H30 H 0.186259 -0.044576 0.049265 0.148 Uiso 1 1 calc R U . . .
C153 C 0.3202(8) 0.4942(6) 0.1080(5) 0.098(5) Uani 1 1 d . . . . .
H94 H 0.263336 0.478425 0.098624 0.117 Uiso 1 1 calc R U . . .
C155 C 0.8871(7) 0.1960(5) 0.6083(4) 0.062(3) Uani 1 1 d . . . . .
H95 H 0.891590 0.180081 0.632655 0.075 Uiso 1 1 calc R U . . .
C156 C 0.4522(8) 0.5748(5) 0.1174(4) 0.074(4) Uani 1 1 d . . . . .
H96 H 0.485904 0.615662 0.114468 0.089 Uiso 1 1 calc R U . . .
C157 C 0.8399(10) 0.6046(6) 0.3695(4) 0.086(5) Uani 1 1 d . . . . .
H97 H 0.832890 0.618117 0.396894 0.104 Uiso 1 1 calc R U . . .
C158 C 0.7228(12) 0.7720(7) 0.1851(6) 0.135(9) Uani 1 1 d . . . . .
H98 H 0.765145 0.803582 0.178355 0.162 Uiso 1 1 calc R U . . .
C159 C 0.4571(11) -0.1611(7) 0.2582(5) 0.085(4) Uani 1 1 d . . . . .
H99 H 0.492926 -0.180668 0.262553 0.102 Uiso 1 1 calc R U . . .
C160 C 0.3686(8) 0.5516(7) 0.1036(5) 0.093(5) Uani 1 1 d . . . . .
H100 H 0.345852 0.576568 0.091084 0.111 Uiso 1 1 calc R U . . .
C161 C 0.4937(10) 0.5269(7) 0.2771(5) 0.101(5) Uani 1 1 d . . . . .
H101 H 0.440448 0.497890 0.275274 0.121 Uiso 1 1 calc R U . . .
C162 C 0.2048(11) -0.2041(8) 0.2955(4) 0.107(6) Uani 1 1 d . . . . .
H102 H 0.150570 -0.222543 0.277859 0.129 Uiso 1 1 calc R U . . .
C163 C 0.6844(18) 0.7905(10) 0.2169(7) 0.152(11) Uani 1 1 d . . . . .
H103 H 0.702020 0.835372 0.232055 0.182 Uiso 1 1 calc R U . . .
C164 C 0.5255(14) 0.4156(8) -0.0059(4) 0.172(11) Uani 1 1 d . . . . .
H158 H 0.475893 0.422060 -0.009599 0.207 Uiso 1 1 calc R U . . .
H159 H 0.539496 0.415588 -0.033258 0.207 Uiso 1 1 calc R U . . .
C165 C 0.3541(7) 0.4584(6) 0.1265(4) 0.077(4) Uani 1 1 d . . . . .
H104 H 0.319459 0.417839 0.129478 0.093 Uiso 1 1 calc R U . . .
C166 C 0.7744(11) 0.7085(6) 0.2990(5) 0.098(5) Uani 1 1 d . . . . .
H105 H 0.757970 0.727342 0.321499 0.118 Uiso 1 1 calc R U . . .
C167 C 0.6278(15) 0.7459(9) 0.2238(6) 0.139(9) Uani 1 1 d . . . . .
H106 H 0.602962 0.759671 0.243700 0.166 Uiso 1 1 calc R U . . .
C168 C 0.6096(14) 0.6247(8) 0.3081(5) 0.127(7) Uani 1 1 d . . . . .
H107 H 0.639978 0.665643 0.329998 0.152 Uiso 1 1 calc R U . . .
C169 C 0.5313(12) 0.5826(9) 0.3081(6) 0.147(9) Uani 1 1 d . . . . .
H108 H 0.507565 0.594186 0.329390 0.176 Uiso 1 1 calc R U . . .
C170 C 0.5478(7) 0.3529(6) 0.5197(4) 0.080(4) Uani 1 1 d . . . . .
H109 H 0.534750 0.381578 0.538454 0.096 Uiso 1 1 calc R U . . .
C171 C 0.3840(12) -0.1947(7) 0.2271(5) 0.095(5) Uani 1 1 d . . . . .
H110 H 0.369382 -0.237590 0.209307 0.114 Uiso 1 1 calc R U . . .
C173 C 0.4880(9) 0.2967(8) 0.4891(5) 0.099(5) Uani 1 1 d . . . . .
H111 H 0.433209 0.284165 0.488092 0.118 Uiso 1 1 calc R U . . .
Re5 Re 0.77520(2) 0.35330(2) 0.50656(2) 0.03560(9) Uani 1 1 d . . . . .

loop_
_atom_site_aniso_label
_atom_site_aniso_U_11
_atom_site_aniso_U_22
_atom_site_aniso_U_33
_atom_site_aniso_U_23
_atom_site_aniso_U_13
_atom_site_aniso_U_12
Re1 0.02559(17) 0.03515(18) 0.02249(15) 0.00236(13) 0.00192(12) 0.01361(14)
W1 0.02489(18) 0.0402(2) 0.0430(2) 0.00461(15) 0.00991(15) 0.01623(16)
W2 0.0297(2) 0.03398(19) 0.0530(2) 0.00185(16) 0.01025(16) 0.01732(16)
Re3 0.0483(2) 0.0439(2) 0.03511(18) 0.02124(16) 0.01803(16) 0.02667(18)
Re4 0.0463(2) 0.03107(19) 0.03658(19) 0.01166(15) -0.00616(16) 0.01436(16)
W3 0.0394(2) 0.0417(2) 0.0540(2) 0.00697(17) 0.01712(17) 0.02435(18)
W4 0.02434(19) 0.0479(2) 0.0505(2) -0.01421(17) 0.01180(16) 0.01043(17)
W5 0.0419(2) 0.0452(2) 0.0425(2) -0.00208(17) 0.01441(17) 0.02315(18)
W6 0.0448(2) 0.0416(2) 0.0608(2) 0.00742(18) 0.0268(2) 0.01835(19)
W7 0.0370(2) 0.0604(3) 0.0609(2) 0.0097(2) 0.02103(19) 0.0321(2)
W8 0.0281(2) 0.0466(2) 0.0565(2) -0.01029(18) 0.01406(17) 0.00586(17)
W9 0.0272(2) 0.0567(3) 0.0694(3) 0.0013(2) 0.02012(19) 0.01563(19)
W10 0.0393(2) 0.0718(3) 0.0558(2) 0.0198(2) 0.01607(19) 0.0324(2)
W11 0.0326(2) 0.0797(3) 0.0443(2) -0.0095(2) 0.00604(18) 0.0105(2)
W12 0.0279(2) 0.0952(4) 0.0662(3) 0.0120(3) 0.00621(19) 0.0307(2)
P1 0.0246(11) 0.0352(11) 0.0271(10) 0.0035(9) 0.0045(8) 0.0129(9)
P2 0.0370(12) 0.0385(12) 0.0253(10) 0.0038(9) 0.0024(9) 0.0190(10)
Si1 0.0200(12) 0.0432(14) 0.0389(13) -0.0004(11) 0.0068(10) 0.0138(11)
P3 0.0436(13) 0.0395(12) 0.0335(11) 0.0170(9) 0.0170(10) 0.0248(11)
P4 0.0452(14) 0.0342(12) 0.0284(11) 0.0066(9) 0.0049(9) 0.0224(11)
P5 0.0463(14) 0.0394(13) 0.0346(12) 0.0117(10) -0.0028(10) 0.0224(11)
P6 0.0575(16) 0.0492(14) 0.0347(12) 0.0170(10) 0.0185(11) 0.0339(13)
P7 0.0651(17) 0.0543(15) 0.0388(13) 0.0269(11) 0.0221(12) 0.0298(14)
P8 0.0582(17) 0.0290(12) 0.0477(14) 0.0147(10) -0.0138(12) 0.0105(12)
O1 0.032(4) 0.051(4) 0.061(4) -0.002(3) 0.022(3) 0.006(3)
O2 0.031(3) 0.048(4) 0.049(3) 0.007(3) 0.011(3) 0.024(3)
O3 0.036(3) 0.038(3) 0.040(3) 0.000(3) 0.000(3) 0.020(3)
O4 0.040(4) 0.028(3) 0.064(4) 0.001(3) 0.015(3) 0.017(3)
O5 0.036(3) 0.043(3) 0.039(3) 0.003(3) 0.009(3) 0.016(3)
O6 0.044(4) 0.049(4) 0.049(4) -0.001(3) 0.014(3) 0.027(3)
O7 0.044(4) 0.035(3) 0.067(4) 0.008(3) 0.021(3) 0.020(3)
O8 0.045(4) 0.054(4) 0.043(3) 0.010(3) 0.007(3) 0.033(3)
O9 0.037(4) 0.045(4) 0.057(4) 0.010(3) 0.016(3) 0.022(3)
O10 0.049(4) 0.038(4) 0.034(3) 0.005(3) -0.002(3) 0.019(3)
O11 0.057(4) 0.053(4) 0.063(4) 0.014(3) 0.031(4) 0.027(4)
O12 0.046(4) 0.072(4) 0.043(3) 0.015(3) 0.015(3) 0.038(4)
O13 0.041(4) 0.057(4) 0.075(5) -0.014(4) 0.026(4) 0.016(3)
O14 0.038(4) 0.048(4) 0.036(3) 0.012(3) 0.005(3) 0.012(3)
O15 0.035(3) 0.035(3) 0.049(3) 0.000(3) 0.014(3) 0.015(3)
O16 0.045(4) 0.047(4) 0.077(5) 0.004(3) 0.027(4) 0.022(3)
O17 0.062(4) 0.052(4) 0.047(4) 0.015(3) 0.031(3) 0.034(4)
O18 0.055(4) 0.059(4) 0.055(4) 0.013(3) 0.026(3) 0.034(4)
O19 0.028(3) 0.052(4) 0.046(3) 0.003(3) 0.015(3) 0.015(3)
O20 0.062(5) 0.049(4) 0.054(4) 0.005(3) 0.019(3) 0.031(4)
O21 0.043(4) 0.057(4) 0.057(4) -0.002(3) 0.021(3) 0.023(3)
O22 0.037(4) 0.065(5) 0.056(4) -0.011(3) 0.015(3) 0.009(3)
O23 0.044(4) 0.076(5) 0.064(4) 0.016(4) 0.025(3) 0.040(4)
O24 0.037(4) 0.050(4) 0.051(4) 0.002(3) 0.014(3) 0.023(3)
O25 0.058(4) 0.067(5) 0.068(4) 0.021(4) 0.024(4) 0.048(4)
O26 0.036(4) 0.090(5) 0.062(4) 0.022(4) 0.014(3) 0.037(4)
O27 0.055(4) 0.055(4) 0.077(5) 0.010(4) 0.028(4) 0.033(4)
N1 0.031(4) 0.038(4) 0.032(4) 0.006(3) 0.002(3) 0.012(3)
O28 0.041(4) 0.075(5) 0.051(4) 0.005(3) 0.016(3) 0.019(4)
O29 0.027(4) 0.075(5) 0.055(4) -0.004(4) 0.001(3) 0.011(3)
O30 0.030(3) 0.053(4) 0.053(4) 0.000(3) 0.011(3) 0.015(3)
O31 0.059(5) 0.048(4) 0.038(3) 0.008(3) 0.012(3) 0.014(3)
O32 0.048(4) 0.065(4) 0.064(4) 0.008(4) 0.018(3) 0.033(4)
O33 0.059(5) 0.043(4) 0.076(5) 0.013(3) 0.030(4) 0.020(3)
O34 0.039(4) 0.077(5) 0.075(5) 0.022(4) 0.014(3) 0.035(4)
O35 0.058(5) 0.070(5) 0.087(5) 0.021(4) 0.037(4) 0.043(4)
O36 0.073(5) 0.041(4) 0.038(3) 0.002(3) 0.017(3) 0.031(3)
N2 0.027(4) 0.039(4) 0.024(3) 0.005(3) 0.001(3) 0.015(3)
N3 0.045(4) 0.031(4) 0.032(4) 0.013(3) 0.016(3) 0.017(3)
O37 0.028(4) 0.079(5) 0.062(4) -0.007(4) 0.006(3) 0.017(3)
C1 0.033(5) 0.042(5) 0.031(4) 0.001(4) -0.008(4) 0.014(4)
O38 0.044(4) 0.059(4) 0.052(4) 0.015(3) 0.002(3) 0.017(4)
C2 0.045(5) 0.029(4) 0.024(4) 0.004(3) 0.008(4) 0.019(4)
O39 0.044(4) 0.054(4) 0.099(6) -0.013(4) 0.025(4) 0.013(4)
C3 0.025(4) 0.028(4) 0.030(4) 0.004(3) 0.009(3) 0.008(4)
O40 0.026(3) 0.065(5) 0.068(4) -0.010(4) 0.012(3) 0.014(3)
C4 0.035(5) 0.037(5) 0.029(4) 0.004(3) 0.008(4) 0.018(4)
O41 0.033(4) 0.058(4) 0.055(4) 0.005(3) 0.014(3) 0.025(3)
C5 0.031(4) 0.039(5) 0.029(4) 0.013(3) 0.014(3) 0.019(4)
C6 0.029(4) 0.031(4) 0.029(4) 0.009(3) 0.005(3) 0.010(4)
C7 0.037(5) 0.040(5) 0.030(4) 0.013(4) 0.012(4) 0.025(4)
C8 0.056(6) 0.048(5) 0.017(4) 0.006(4) -0.003(4) 0.027(5)
C9 0.066(7) 0.046(6) 0.058(6) 0.006(5) 0.011(5) 0.026(6)
C10 0.039(5) 0.048(5) 0.030(4) 0.003(4) 0.002(4) 0.026(4)
O42 0.056(5) 0.119(7) 0.068(5) 0.035(5) 0.009(4) 0.054(5)
C11 0.042(6) 0.051(6) 0.036(5) 0.014(4) 0.003(4) 0.016(5)
N4 0.055(5) 0.043(4) 0.030(4) 0.015(3) 0.007(3) 0.027(4)
C12 0.045(6) 0.042(6) 0.062(6) 0.012(5) 0.006(5) 0.021(5)
C13 0.043(5) 0.036(5) 0.026(4) 0.011(3) 0.014(4) 0.023(4)
C174 0.035(5) 0.046(5) 0.019(4) 0.007(3) 0.009(3) 0.026(4)
N6 0.086(7) 0.035(4) 0.050(5) 0.008(4) -0.007(5) 0.034(5)
N7 0.045(5) 0.040(4) 0.034(4) 0.008(3) 0.011(3) 0.024(4)
O43 0.039(4) 0.129(8) 0.084(6) 0.031(5) 0.006(4) 0.042(5)
C14 0.049(6) 0.048(5) 0.026(4) 0.016(4) 0.000(4) 0.022(5)
C15 0.059(6) 0.029(4) 0.029(4) 0.008(3) 0.004(4) 0.020(4)
C16 0.047(6) 0.039(5) 0.037(5) 0.013(4) 0.005(4) 0.017(4)
C17 0.027(4) 0.048(5) 0.026(4) 0.006(4) -0.001(3) 0.019(4)
O44 0.044(4) 0.088(6) 0.080(5) 0.005(4) 0.025(4) 0.036(4)
C18 0.057(6) 0.040(5) 0.036(5) 0.011(4) 0.012(4) 0.024(5)
C19 0.032(5) 0.046(5) 0.034(4) 0.021(4) 0.009(4) 0.017(4)
O45 0.065(6) 0.109(7) 0.084(6) 0.055(5) 0.016(5) 0.051(5)
O46 0.048(5) 0.065(5) 0.099(6) 0.002(4) 0.040(4) 0.018(4)
C20 0.046(6) 0.056(6) 0.030(4) 0.014(4) 0.006(4) 0.024(5)
C21 0.036(5) 0.041(5) 0.045(5) 0.004(4) -0.011(4) 0.018(4)
C22 0.035(5) 0.044(5) 0.046(5) 0.015(4) -0.004(4) 0.021(4)
C23 0.048(6) 0.040(5) 0.030(4) 0.008(4) 0.004(4) 0.016(4)
C24 0.031(5) 0.056(6) 0.039(5) 0.014(4) 0.010(4) 0.022(4)
C25 0.053(6) 0.064(6) 0.031(4) 0.010(4) 0.006(4) 0.042(5)
C26 0.053(6) 0.031(5) 0.033(5) 0.006(4) 0.013(4) 0.016(4)
C27 0.046(5) 0.043(5) 0.029(4) 0.004(4) 0.000(4) 0.026(4)
C28 0.050(6) 0.035(5) 0.028(4) 0.000(4) 0.005(4) 0.023(4)
C29 0.055(6) 0.041(5) 0.041(5) 0.010(4) 0.010(4) 0.023(5)
N8 0.052(6) 0.038(5) 0.062(6) 0.030(4) -0.015(4) 0.000(4)
C30 0.037(5) 0.035(5) 0.033(4) 0.000(4) 0.001(4) 0.020(4)
C31 0.066(7) 0.031(5) 0.046(5) 0.005(4) 0.027(5) 0.017(5)
C32 0.044(6) 0.074(7) 0.051(6) 0.014(5) 0.008(5) 0.038(6)
C33 0.029(5) 0.055(6) 0.062(6) 0.006(5) 0.002(4) 0.019(5)
C34 0.041(6) 0.058(6) 0.038(5) 0.004(4) 0.008(4) 0.030(5)
C35 0.043(5) 0.039(5) 0.024(4) 0.010(3) 0.004(4) 0.022(4)
C36 0.048(6) 0.034(5) 0.039(5) 0.009(4) 0.023(4) 0.020(4)
C38 0.037(5) 0.048(6) 0.029(4) 0.016(4) 0.006(4) 0.012(4)
C39 0.076(8) 0.045(6) 0.040(5) 0.012(5) 0.016(5) 0.013(5)
C40 0.045(6) 0.067(7) 0.046(6) 0.007(5) 0.009(5) 0.024(5)
C41 0.078(8) 0.054(6) 0.043(6) 0.009(5) -0.004(5) 0.032(6)
C42 0.038(6) 0.074(8) 0.070(7) 0.018(6) -0.013(5) 0.013(6)
N9 0.068(6) 0.053(5) 0.046(5) 0.026(4) 0.032(4) 0.037(5)
C43 0.079(9) 0.051(6) 0.061(7) -0.006(5) -0.011(6) 0.037(6)
O47 0.098(8) 0.125(8) 0.102(7) 0.056(6) 0.046(6) 0.058(7)
C44 0.018(4) 0.059(6) 0.037(5) 0.002(4) -0.005(4) 0.010(4)
O48 0.042(4) 0.110(7) 0.052(4) -0.005(4) 0.004(3) 0.010(4)
C45 0.047(6) 0.069(7) 0.079(8) 0.009(6) 0.015(6) 0.033(6)
C46 0.034(5) 0.030(4) 0.025(4) 0.002(3) -0.002(3) 0.016(4)
C47 0.053(6) 0.045(6) 0.036(5) 0.012(4) 0.000(4) 0.028(5)
C48 0.053(6) 0.058(6) 0.038(5) 0.009(4) 0.000(4) 0.034(5)
C49 0.029(5) 0.055(6) 0.046(5) 0.015(4) 0.010(4) 0.020(4)
C50 0.034(5) 0.032(5) 0.045(5) 0.006(4) 0.001(4) 0.011(4)
C51 0.026(5) 0.064(7) 0.065(7) 0.002(5) 0.001(5) 0.012(5)
C52 0.041(6) 0.045(6) 0.085(8) 0.018(6) -0.010(6) 0.009(5)
C53 0.049(7) 0.066(7) 0.080(8) 0.022(6) 0.008(6) 0.030(6)
C54 0.078(9) 0.102(10) 0.060(7) 0.054(7) 0.020(6) 0.022(8)
C55 0.064(8) 0.054(7) 0.071(7) 0.003(6) -0.010(6) 0.019(6)
C56 0.071(8) 0.063(7) 0.055(6) 0.036(5) 0.040(6) 0.037(6)
C57 0.040(5) 0.044(5) 0.047(5) 0.012(4) 0.013(4) 0.016(4)
C58 0.025(5) 0.056(6) 0.047(5) 0.016(4) 0.004(4) 0.024(4)
C59 0.058(7) 0.087(8) 0.063(7) 0.002(6) 0.014(6) 0.046(7)
C60 0.048(7) 0.062(7) 0.100(9) 0.020(6) 0.034(6) 0.017(6)
C61 0.046(6) 0.037(5) 0.055(5) 0.025(4) 0.014(4) 0.024(4)
C62 0.046(6) 0.059(6) 0.040(5) 0.015(5) -0.002(4) 0.031(5)
C63 0.045(6) 0.083(8) 0.064(7) 0.037(6) 0.022(5) 0.034(6)
C64 0.071(7) 0.055(6) 0.062(6) 0.040(5) 0.026(6) 0.033(6)
C65 0.054(6) 0.063(6) 0.035(5) 0.015(5) 0.015(4) 0.032(5)
C66 0.045(6) 0.063(6) 0.038(5) 0.007(5) -0.001(4) 0.030(5)
C67 0.059(6) 0.036(5) 0.033(5) 0.013(4) 0.019(4) 0.017(5)
C68 0.059(8) 0.053(7) 0.046(6) 0.014(5) -0.013(5) 0.004(6)
C69 0.037(6) 0.053(6) 0.063(6) 0.012(5) 0.011(5) 0.013(5)
C70 0.095(9) 0.051(6) 0.060(6) 0.032(5) 0.044(7) 0.034(6)
C71 0.067(7) 0.050(6) 0.041(5) 0.020(4) 0.019(5) 0.029(5)
C72 0.075(7) 0.044(5) 0.028(4) 0.007(4) 0.004(5) 0.029(5)
C73 0.097(10) 0.035(6) 0.076(8) 0.020(6) -0.028(7) 0.023(7)
C74 0.044(6) 0.043(5) 0.059(6) 0.018(5) -0.010(5) 0.021(5)
C75 0.064(7) 0.070(7) 0.049(6) 0.026(5) 0.025(5) 0.031(6)
C76 0.105(10) 0.059(7) 0.052(7) 0.008(5) -0.009(6) 0.053(7)
C77 0.068(8) 0.052(6) 0.052(6) 0.001(5) -0.004(6) 0.019(6)
C78 0.041(6) 0.062(6) 0.061(6) 0.035(5) 0.026(5) 0.017(5)
C79 0.065(7) 0.055(6) 0.043(5) 0.016(5) 0.025(5) 0.021(5)
C80 0.053(6) 0.050(5) 0.043(5) 0.031(4) 0.022(4) 0.040(5)
C81 0.037(5) 0.063(6) 0.051(6) 0.014(5) 0.007(4) 0.028(5)
C82 0.050(6) 0.058(6) 0.054(6) 0.010(5) 0.001(5) 0.026(5)
C83 0.078(8) 0.046(6) 0.054(6) 0.005(5) 0.015(6) 0.023(6)
C84 0.056(7) 0.039(5) 0.034(5) 0.012(4) 0.010(4) 0.023(5)
C85 0.097(9) 0.045(6) 0.044(5) 0.028(5) 0.044(6) 0.043(6)
C86 0.057(7) 0.059(7) 0.062(7) 0.026(5) 0.016(6) 0.021(6)
C87 0.097(10) 0.046(6) 0.053(6) -0.001(5) 0.005(6) 0.039(7)
C88 0.068(8) 0.047(6) 0.049(6) 0.006(5) -0.017(5) 0.029(6)
C89 0.073(7) 0.046(6) 0.050(6) -0.002(5) 0.016(5) 0.032(5)
C90 0.058(7) 0.043(6) 0.054(6) 0.027(5) -0.012(5) 0.000(5)
C91 0.030(5) 0.078(7) 0.063(6) 0.032(6) 0.016(5) 0.026(5)
C92 0.057(7) 0.053(6) 0.055(6) -0.006(5) -0.006(5) 0.024(6)
C93 0.073(7) 0.063(7) 0.053(6) 0.019(5) 0.026(5) 0.050(6)
C94 0.085(8) 0.053(6) 0.046(6) 0.010(5) 0.028(6) 0.043(6)
C95 0.058(6) 0.056(6) 0.044(5) 0.009(4) 0.012(5) 0.042(5)
C96 0.055(7) 0.059(7) 0.065(7) 0.018(5) 0.010(6) 0.034(6)
C97 0.038(5) 0.047(5) 0.030(4) -0.002(4) -0.001(4) 0.017(4)
C98 0.101(12) 0.086(10) 0.069(8) 0.041(8) -0.027(8) -0.030(8)
C99 0.085(9) 0.059(7) 0.059(6) 0.024(6) 0.040(6) 0.032(7)
C100 0.053(6) 0.045(6) 0.054(6) 0.001(5) -0.004(5) 0.020(5)
C101 0.125(12) 0.080(8) 0.065(7) 0.034(6) 0.053(8) 0.064(9)
C103 0.068(8) 0.057(7) 0.058(7) 0.019(5) 0.023(6) 0.024(6)
C104 0.121(12) 0.064(8) 0.039(6) 0.006(6) 0.027(7) 0.015(8)
C105 0.075(10) 0.091(10) 0.095(10) 0.027(8) 0.028(8) 0.022(8)
C106 0.131(12) 0.062(7) 0.037(6) 0.016(5) 0.004(7) 0.046(8)
C107 0.065(7) 0.089(8) 0.043(5) 0.027(5) 0.025(5) 0.060(7)
C108 0.095(9) 0.056(6) 0.026(4) 0.015(4) 0.020(5) 0.053(6)
C109 0.068(7) 0.050(6) 0.038(5) 0.019(4) 0.023(5) 0.035(5)
C110 0.090(9) 0.074(8) 0.062(7) 0.032(6) 0.045(7) 0.040(7)
C111 0.135(14) 0.105(11) 0.047(7) -0.002(7) -0.005(8) 0.094(11)
C112 0.064(7) 0.068(7) 0.041(5) 0.022(5) 0.020(5) 0.042(6)
C113 0.092(10) 0.094(10) 0.082(9) 0.044(8) 0.044(8) 0.045(8)
C114 0.111(11) 0.063(8) 0.058(7) 0.025(6) 0.018(7) 0.022(7)
C115 0.104(10) 0.086(8) 0.048(6) 0.034(6) 0.031(6) 0.072(8)
C116 0.162(15) 0.087(9) 0.050(7) 0.018(6) 0.029(8) 0.099(11)
C118 0.027(6) 0.071(8) 0.061(7) -0.012(6) -0.019(5) 0.001(5)
C119 0.063(7) 0.067(7) 0.036(5) 0.018(5) 0.014(5) 0.034(6)
C120 0.068(10) 0.048(7) 0.114(11) -0.020(7) -0.017(8) 0.010(7)
C121 0.160(16) 0.045(7) 0.116(12) 0.032(8) 0.111(12) 0.046(9)
C122 0.082(9) 0.059(7) 0.039(6) 0.008(5) 0.003(5) 0.009(6)
C123 0.106(11) 0.036(6) 0.055(7) 0.004(5) -0.012(7) 0.032(7)
C124 0.137(14) 0.087(11) 0.086(10) 0.058(9) 0.063(10) 0.070(11)
C125 0.108(10) 0.061(7) 0.088(8) 0.037(6) 0.075(8) 0.046(7)
C126 0.164(17) 0.051(8) 0.075(10) 0.013(7) 0.084(11) 0.009(10)
C127 0.131(13) 0.043(7) 0.094(10) 0.011(7) -0.038(9) 0.044(8)
C128 0.097(9) 0.070(7) 0.073(7) 0.044(6) 0.050(7) 0.063(7)
C129 0.080(9) 0.058(7) 0.081(8) 0.029(6) 0.038(7) 0.026(6)
C130 0.092(12) 0.057(9) 0.125(14) 0.044(9) -0.045(11) -0.022(8)
C131 0.038(5) 0.060(6) 0.049(5) 0.026(5) 0.018(4) 0.029(5)
C132 0.095(10) 0.081(8) 0.053(6) 0.011(6) 0.011(6) 0.068(8)
C133 0.081(9) 0.039(6) 0.060(7) 0.000(5) -0.010(6) 0.014(6)
C134 0.127(12) 0.071(8) 0.076(8) 0.052(7) 0.063(8) 0.059(8)
C135 0.056(7) 0.050(6) 0.051(6) 0.014(5) 0.019(5) 0.024(5)
C136 0.065(7) 0.062(7) 0.087(8) 0.044(6) 0.029(6) 0.041(6)
C137 0.083(9) 0.035(6) 0.098(9) 0.027(6) -0.030(7) -0.006(6)
C138 0.093(11) 0.074(9) 0.078(8) 0.041(7) -0.013(7) 0.021(8)
C139 0.183(15) 0.039(6) 0.036(6) 0.009(5) 0.006(7) 0.050(8)
C140 0.062(7) 0.040(6) 0.074(7) 0.021(5) -0.019(6) 0.024(5)
C141 0.123(12) 0.106(11) 0.094(10) 0.051(8) 0.076(9) 0.073(10)
C142 0.169(18) 0.059(9) 0.099(12) 0.042(8) 0.090(12) 0.054(11)
C143 0.100(9) 0.053(6) 0.054(6) 0.017(5) 0.044(6) 0.043(6)
C144 0.121(16) 0.074(11) 0.101(13) 0.019(10) -0.021(12) -0.003(11)
C145 0.088(10) 0.091(10) 0.110(11) 0.035(8) 0.061(9) 0.045(8)
C146 0.111(14) 0.036(7) 0.117(13) -0.019(8) -0.063(11) 0.028(8)
C148 0.065(7) 0.047(6) 0.048(5) 0.018(5) 0.020(5) 0.029(5)
C149 0.055(7) 0.056(7) 0.091(9) 0.008(6) 0.031(6) 0.017(6)
C150 0.052(9) 0.053(9) 0.177(17) -0.015(10) -0.013(10) -0.024(7)
C151 0.063(8) 0.057(8) 0.106(11) 0.016(8) -0.025(8) 0.015(7)
C152 0.050(9) 0.063(9) 0.189(18) -0.002(10) 0.030(10) -0.021(7)
C153 0.055(8) 0.073(9) 0.155(14) 0.056(9) -0.011(8) 0.028(7)
C155 0.094(9) 0.059(7) 0.077(7) 0.052(6) 0.046(7) 0.051(7)
C156 0.076(9) 0.050(6) 0.078(8) 0.032(6) -0.014(6) 0.022(6)
C157 0.117(13) 0.050(7) 0.062(8) -0.002(6) -0.025(8) 0.039(8)
C158 0.149(17) 0.057(9) 0.115(13) 0.039(9) -0.070(13) 0.005(10)
C159 0.139(14) 0.084(10) 0.100(10) 0.056(9) 0.077(10) 0.085(10)
C160 0.071(9) 0.075(9) 0.129(12) 0.048(8) -0.010(8) 0.040(8)
C161 0.107(12) 0.076(10) 0.096(11) 0.008(8) 0.029(9) 0.025(9)
C162 0.135(14) 0.089(11) 0.053(8) 0.004(7) 0.050(8) 0.003(10)
C163 0.23(3) 0.062(12) 0.106(15) 0.007(11) -0.030(16) 0.054(15)
C164 0.25(2) 0.093(12) 0.037(7) -0.005(7) 0.018(10) -0.044(14)
C165 0.061(8) 0.066(8) 0.104(9) 0.047(7) 0.007(7) 0.025(6)
C166 0.131(15) 0.041(7) 0.085(9) 0.007(7) -0.002(9) 0.019(8)
C167 0.20(2) 0.069(11) 0.098(12) -0.012(10) -0.045(13) 0.068(13)
C168 0.19(2) 0.074(10) 0.081(11) -0.018(8) -0.006(12) 0.061(13)
C169 0.120(16) 0.103(13) 0.131(15) -0.052(12) 0.048(12) -0.002(12)
C170 0.059(8) 0.079(8) 0.083(8) -0.020(7) 0.012(6) 0.038(7)
C171 0.186(18) 0.084(10) 0.081(9) 0.039(8) 0.093(11) 0.094(12)
C173 0.080(10) 0.119(12) 0.106(11) 0.005(9) 0.038(9) 0.062(10)
Re5 0.0482(2) 0.03492(19) 0.02694(17) 0.00811(14) 0.00790(15) 0.02356(17)

loop_
_atom_type_symbol
_atom_type_description
_atom_type_scat_dispersion_real
_atom_type_scat_dispersion_imag
_atom_type_scat_source
C C 0.0033 0.0016 'International Tables Vol C Tables 4.2.6.8 and 6.1.1.4'
H H 0.0000 0.0000 'International Tables Vol C Tables 4.2.6.8 and 6.1.1.4'
N N 0.0061 0.0033 'International Tables Vol C Tables 4.2.6.8 and 6.1.1.4'
O O 0.0106 0.0060 'International Tables Vol C Tables 4.2.6.8 and 6.1.1.4'
P P 0.1023 0.0942 'International Tables Vol C Tables 4.2.6.8 and 6.1.1.4'
Re Re -1.0185 7.2310 'International Tables Vol C Tables 4.2.6.8 and 6.1.1.4'
Si Si 0.0817 0.0704 'International Tables Vol C Tables 4.2.6.8 and 6.1.1.4'
W W -0.8490 6.8722 'International Tables Vol C Tables 4.2.6.8 and 6.1.1.4'

loop_
_geom_angle_atom_site_label_1
_geom_angle_atom_site_label_2
_geom_angle_atom_site_label_3
_geom_angle
_geom_angle_site_symmetry_1
_geom_angle_site_symmetry_3
_geom_angle_publ_flag
C3 Re1 C46 91.3(3) . . ?
C3 Re1 N2 97.2(3) . . ?
C46 Re1 N2 171.4(3) . . ?
C3 Re1 N1 171.8(3) . . ?
C46 Re1 N1 96.9(3) . . ?
N2 Re1 N1 74.6(2) . . ?
C3 Re1 P2 90.7(2) . . ?
C46 Re1 P2 88.4(2) . . ?
N2 Re1 P2 92.58(17) . . ?
N1 Re1 P2 89.24(18) . . ?
C3 Re1 P1 93.3(2) . . ?
C46 Re1 P1 91.4(2) . . ?
N2 Re1 P1 87.01(17) . . ?
N1 Re1 P1 86.78(18) . . ?
P2 Re1 P1 175.97(7) . . ?
O19 W1 O5 102.9(3) . . ?
O19 W1 O12 100.0(3) . . ?
O5 W1 O12 89.4(3) . . ?
O19 W1 O3 102.9(3) . . ?
O5 W1 O3 86.4(2) . . ?
O12 W1 O3 157.0(3) . . ?
O19 W1 O2 98.7(3) . . ?
O5 W1 O2 158.3(3) . . ?
O12 W1 O2 88.4(3) . . ?
O3 W1 O2 87.1(2) . . ?
O19 W1 O24 168.6(3) . . ?
O5 W1 O24 86.1(2) . . ?
O12 W1 O24 72.8(2) . . ?
O3 W1 O24 84.4(2) . . ?
O2 W1 O24 72.7(2) . . ?
O9 W2 O3 102.4(3) . . ?
O9 W2 O4 101.9(3) . . ?
O3 W2 O4 86.4(2) . . ?
O9 W2 O6 100.7(3) . . ?
O3 W2 O6 89.6(3) . . ?
O4 W2 O6 157.4(3) . . ?
O9 W2 O7 99.3(3) . . ?
O3 W2 O7 158.2(2) . . ?
O4 W2 O7 87.8(3) . . ?
O6 W2 O7 87.7(3) . . ?
O9 W2 O15 169.7(3) . . ?
O3 W2 O15 85.9(2) . . ?
O4 W2 O15 84.5(2) . . ?
O6 W2 O15 73.0(2) . . ?
O7 W2 O15 72.7(2) . . ?
C38 Re3 C78 86.0(4) . . ?
C38 Re3 N9 179.1(3) . . ?
C78 Re3 N9 94.8(4) . . ?
C38 Re3 N3 105.0(3) . . ?
C78 Re3 N3 169.0(4) . . ?
N9 Re3 N3 74.3(3) . . ?
C38 Re3 P3 88.7(3) . . ?
C78 Re3 P3 94.2(3) . . ?
N9 Re3 P3 90.9(2) . . ?
N3 Re3 P3 85.28(18) . . ?
C38 Re3 P7 91.4(3) . . ?
C78 Re3 P7 93.2(3) . . ?
N9 Re3 P7 89.0(2) . . ?
N3 Re3 P7 87.53(18) . . ?
P3 Re3 P7 172.57(8) . . ?
C47 Re4 C86 87.9(5) . . ?
C47 Re4 N6 102.7(4) . . ?
C86 Re4 N6 169.3(4) . . ?
C47 Re4 N8 178.0(4) . . ?
C86 Re4 N8 94.1(5) . . ?
N6 Re4 N8 75.2(4) . . ?
C47 Re4 P8 90.7(3) . . ?
C86 Re4 P8 91.2(3) . . ?
N6 Re4 P8 89.0(2) . . ?
N8 Re4 P8 89.4(2) . . ?
C47 Re4 P5 88.3(3) . . ?
C86 Re4 P5 93.7(3) . . ?
N6 Re4 P5 86.3(2) . . ?
N8 Re4 P5 91.5(2) . . ?
P8 Re4 P5 174.89(10) . . ?
O27 W3 O8 101.3(3) . . ?
O27 W3 O23 102.2(3) . . ?
O8 W3 O23 85.8(3) . . ?
O27 W3 O2 99.4(3) . . ?
O8 W3 O2 90.2(3) . . ?
O23 W3 O2 158.4(3) . . ?
O27 W3 O25 100.7(3) . . ?
O8 W3 O25 157.8(3) . . ?
O23 W3 O25 86.9(3) . . ?
O2 W3 O25 88.9(3) . . ?
O27 W3 O24 170.3(3) . . ?
O8 W3 O24 85.4(2) . . ?
O23 W3 O24 85.2(3) . . ?
O2 W3 O24 73.4(2) . . ?
O25 W3 O24 73.1(3) . . ?
O13 W4 O22 100.2(3) . . ?
O13 W4 O4 102.1(3) . . ?
O22 W4 O4 157.7(3) . . ?
O13 W4 O5 103.3(3) . . ?
O22 W4 O5 89.1(3) . . ?
O4 W4 O5 86.2(2) . . ?
O13 W4 O1 98.4(3) . . ?
O22 W4 O1 87.8(3) . . ?
O4 W4 O1 88.6(3) . . ?
O5 W4 O1 158.3(2) . . ?
O13 W4 O30 169.3(3) . . ?
O22 W4 O30 73.6(3) . . ?
O4 W4 O30 84.3(2) . . ?
O5 W4 O30 85.6(2) . . ?
O1 W4 O30 72.9(2) . . ?
O20 W5 O18 101.3(3) . . ?
O20 W5 O8 102.1(3) . . ?
O18 W5 O8 86.1(3) . . ?
O20 W5 O6 100.4(3) . . ?
O18 W5 O6 158.2(3) . . ?
O8 W5 O6 88.0(3) . . ?
O20 W5 O11 98.9(3) . . ?
O18 W5 O11 89.5(3) . . ?
O8 W5 O11 159.1(3) . . ?
O6 W5 O11 88.5(3) . . ?
O20 W5 O15 170.5(3) . . ?
O18 W5 O15 85.4(2) . . ?
O8 W5 O15 85.0(2) . . ?
O6 W5 O15 73.2(2) . . ?
O11 W5 O15 74.2(2) . . ?
O33 W6 O21 101.4(3) . . ?
O33 W6 O7 100.4(3) . . ?
O21 W6 O7 158.1(3) . . ?
O33 W6 O16 102.0(3) . . ?
O21 W6 O16 86.2(3) . . ?
O7 W6 O16 90.0(3) . . ?
O33 W6 O11 98.6(3) . . ?
O21 W6 O11 87.5(3) . . ?
O7 W6 O11 88.5(3) . . ?
O16 W6 O11 159.2(3) . . ?
O33 W6 O15 170.6(3) . . ?
O21 W6 O15 84.6(3) . . ?
O7 W6 O15 73.6(2) . . ?
O16 W6 O15 85.5(2) . . ?
O11 W6 O15 74.2(2) . . ?
O35 W7 O18 101.1(3) . . ?
O35 W7 O34 101.7(3) . . ?
O18 W7 O34 157.2(3) . . ?
O35 W7 O23 102.2(3) . . ?
O18 W7 O23 86.9(3) . . ?
O34 W7 O23 90.3(3) . . ?
O35 W7 O32 100.3(3) . . ?
O18 W7 O32 87.5(3) . . ?
O34 W7 O32 86.5(3) . . ?
O23 W7 O32 157.5(3) . . ?
O35 W7 O41 170.6(3) . . ?
O18 W7 O41 84.2(2) . . ?
O34 W7 O41 73.0(3) . . ?
O23 W7 O41 85.8(2) . . ?
O32 W7 O41 71.9(2) . . ?
O39 W8 O29 101.3(4) . . ?
O39 W8 O40 103.3(3) . . ?
O29 W8 O40 91.6(3) . . ?
O39 W8 O16 100.5(4) . . ?
O29 W8 O16 158.0(3) . . ?
O40 W8 O16 85.9(3) . . ?
O39 W8 O1 98.0(3) . . ?
O29 W8 O1 87.2(3) . . ?
O40 W8 O1 158.4(3) . . ?
O16 W8 O1 87.2(3) . . ?
O39 W8 O30 169.1(3) . . ?
O29 W8 O30 73.4(3) . . ?
O40 W8 O30 86.5(3) . . ?
O16 W8 O30 84.7(3) . . ?
O1 W8 O30 72.5(2) . . ?
O46 W9 O32 100.9(3) . . ?
O46 W9 O40 100.9(3) . . ?
O32 W9 O40 158.2(3) . . ?
O46 W9 O44 100.9(4) . . ?
O32 W9 O44 87.9(3) . . ?
O40 W9 O44 88.2(3) . . ?
O46 W9 O21 101.6(4) . . ?
O32 W9 O21 89.9(3) . . ?
O40 W9 O21 85.6(3) . . ?
O44 W9 O21 157.4(3) . . ?
O46 W9 O41 171.7(3) . . ?
O32 W9 O41 73.4(3) . . ?
O40 W9 O41 85.0(3) . . ?
O44 W9 O41 73.2(3) . . ?
O21 W9 O41 84.6(3) . . ?
O42 W10 O28 102.3(4) . . ?
O42 W10 O26 103.6(3) . . ?
O28 W10 O26 86.9(3) . . ?
O42 W10 O25 100.7(4) . . ?
O28 W10 O25 157.0(3) . . ?
O26 W10 O25 88.2(3) . . ?
O42 W10 O12 99.8(3) . . ?
O28 W10 O12 87.0(3) . . ?
O26 W10 O12 156.5(3) . . ?
O25 W10 O12 88.7(3) . . ?
O42 W10 O24 170.2(3) . . ?
O28 W10 O24 84.0(3) . . ?
O26 W10 O24 84.0(3) . . ?
O25 W10 O24 73.1(2) . . ?
O12 W10 O24 72.8(2) . . ?
O48 W11 O28 102.7(4) . . ?
O48 W11 O37 103.5(4) . . ?
O28 W11 O37 86.4(3) . . ?
O48 W11 O29 100.5(4) . . ?
O28 W11 O29 156.8(3) . . ?
O37 W11 O29 87.3(3) . . ?
O48 W11 O22 100.3(3) . . ?
O28 W11 O22 90.4(3) . . ?
O37 W11 O22 156.1(3) . . ?
O29 W11 O22 86.4(3) . . ?
O48 W11 O30 169.8(4) . . ?
O28 W11 O30 84.7(3) . . ?
O37 W11 O30 83.9(3) . . ?
O29 W11 O30 72.5(2) . . ?
O22 W11 O30 72.2(2) . . ?
O43 W12 O37 104.9(4) . . ?
O43 W12 O44 100.9(4) . . ?
O37 W12 O44 89.7(3) . . ?
O43 W12 O26 102.2(4) . . ?
O37 W12 O26 87.0(3) . . ?
O44 W12 O26 156.8(3) . . ?
O43 W12 O34 98.0(4) . . ?
O37 W12 O34 157.1(3) . . ?
O44 W12 O34 87.3(3) . . ?
O26 W12 O34 86.8(3) . . ?
O43 W12 O41 169.0(3) . . ?
O37 W12 O41 84.5(3) . . ?
O44 W12 O41 73.0(3) . . ?
O26 W12 O41 83.8(3) . . ?
O34 W12 O41 72.9(2) . . ?
C174 P1 C4 100.1(3) . . ?
C174 P1 C50 104.0(4) . . ?
C4 P1 C50 102.7(4) . . ?
C174 P1 Re1 119.4(3) . . ?
C4 P1 Re1 116.5(3) . . ?
C50 P1 Re1 112.0(3) . . ?
C26 P2 C89 100.4(5) . . ?
C26 P2 C27 102.7(4) . . ?
C89 P2 C27 103.7(4) . . ?
C26 P2 Re1 119.0(3) . . ?
C89 P2 Re1 118.1(3) . . ?
C27 P2 Re1 110.9(3) . . ?
O24 Si1 O15 109.1(3) . . ?
O24 Si1 O41 110.7(3) . . ?
O15 Si1 O41 108.6(3) . . ?
O24 Si1 O30 109.4(3) . . ?
O15 Si1 O30 108.0(3) . . ?
O41 Si1 O30 110.9(3) . . ?
C80 P3 C6 101.0(4) . . ?
C80 P3 C31 106.9(4) . . ?
C6 P3 C31 103.6(4) . . ?
C80 P3 Re3 119.5(3) . . ?
C6 P3 Re3 111.5(3) . . ?
C31 P3 Re3 112.7(3) . . ?
C30 P4 C35 103.2(4) . . ?
C30 P4 C14 100.0(4) . . ?
C35 P4 C14 103.1(4) . . ?
C30 P4 Re5 118.9(3) . . ?
C35 P4 Re5 111.8(3) . . ?
C14 P4 Re5 117.7(3) . . ?
C88 P5 C8 104.7(5) . . ?
C88 P5 C22 105.3(4) . . ?
C8 P5 C22 103.9(4) . . ?
C88 P5 Re4 112.4(3) . . ?
C8 P5 Re4 110.9(3) . . ?
C22 P5 Re4 118.4(3) . . ?
C108 P6 C61 102.4(4) . . ?
C108 P6 C112 102.8(5) . . ?
C61 P6 C112 102.5(4) . . ?
C108 P6 Re5 112.4(3) . . ?
C61 P6 Re5 119.8(3) . . ?
C112 P6 Re5 114.9(3) . . ?
C56 P7 C79 101.8(5) . . ?
C56 P7 C54 104.1(5) . . ?
C79 P7 C54 102.0(6) . . ?
C56 P7 Re3 112.7(3) . . ?
C79 P7 Re3 119.5(3) . . ?
C54 P7 Re3 114.9(4) . . ?
C73 P8 C90 104.4(6) . . ?
C73 P8 C74 102.0(6) . . ?
C90 P8 C74 102.0(5) . . ?
C73 P8 Re4 113.7(3) . . ?
C90 P8 Re4 113.6(4) . . ?
C74 P8 Re4 119.3(3) . . ?
W4 O1 W8 122.2(3) . . ?
W3 O2 W1 122.7(3) . . ?
W2 O3 W1 150.2(3) . . ?
W4 O4 W2 150.9(3) . . ?
W1 O5 W4 150.2(3) . . ?
W2 O6 W5 122.8(3) . . ?
W6 O7 W2 122.7(3) . . ?
W3 O8 W5 151.4(4) . . ?
W6 O11 W5 120.8(3) . . ?
W1 O12 W10 123.6(3) . . ?
Si1 O15 W6 125.0(3) . . ?
Si1 O15 W5 124.5(3) . . ?
W6 O15 W5 90.7(2) . . ?
Si1 O15 W2 124.5(3) . . ?
W6 O15 W2 91.0(2) . . ?
W5 O15 W2 90.9(2) . . ?
W8 O16 W6 150.4(4) . . ?
W5 O18 W7 150.0(4) . . ?
W6 O21 W9 150.8(4) . . ?
W4 O22 W11 123.3(3) . . ?
W3 O23 W7 149.9(4) . . ?
Si1 O24 W3 124.7(3) . . ?
Si1 O24 W10 123.8(3) . . ?
W3 O24 W10 91.0(2) . . ?
Si1 O24 W1 125.1(3) . . ?
W3 O24 W1 91.2(2) . . ?
W10 O24 W1 90.8(2) . . ?
W10 O25 W3 122.7(3) . . ?
W10 O26 W12 150.5(4) . . ?
C97 N1 C44 118.0(7) . . ?
C97 N1 Re1 125.1(6) . . ?
C44 N1 Re1 116.9(5) . . ?
W11 O28 W10 151.7(4) . . ?
W8 O29 W11 123.5(3) . . ?
Si1 O30 W4 126.0(3) . . ?
Si1 O30 W8 124.0(4) . . ?
W4 O30 W8 92.3(2) . . ?
Si1 O30 W11 123.1(4) . . ?
W4 O30 W11 90.8(2) . . ?
W8 O30 W11 90.7(2) . . ?
W9 O32 W7 123.1(4) . . ?
W7 O34 W12 122.9(3) . . ?
C17 N2 C24 117.0(7) . . ?
C17 N2 Re1 124.7(5) . . ?
C24 N2 Re1 117.9(5) . . ?
C36 N3 C67 117.2(8) . . ?
C36 N3 Re3 125.4(6) . . ?
C67 N3 Re3 117.3(6) . . ?
W12 O37 W11 151.3(4) . . ?
C21 C1 C11 114.3(7) . . ?
C7 C2 C5 114.0(6) . . ?
O14 C3 Re1 176.8(7) . . ?
W8 O40 W9 151.2(4) . . ?
C5 C4 P1 112.0(5) . . ?
Si1 O41 W9 125.5(4) . . ?
Si1 O41 W7 124.5(3) . . ?
W9 O41 W7 91.5(2) . . ?
Si1 O41 W12 123.3(3) . . ?
W9 O41 W12 90.7(2) . . ?
W7 O41 W12 91.2(2) . . ?
C2 C5 C4 112.5(6) . . ?
C13 C6 P3 114.8(5) . . ?
C13 C7 C2 114.1(7) . . ?
C21 C8 P5 119.3(7) . . ?
C43 C9 C29 120.5(11) . . ?
C174 C10 C25 118.1(9) . . ?
C15 C11 C1 114.3(7) . . ?
C72 N4 C109 118.1(8) . . ?
C72 N4 Re5 124.9(7) . . ?
C109 N4 Re5 117.0(6) . . ?
C36 C12 C55 119.7(9) . . ?
C7 C13 C6 110.8(7) . . ?
C10 C174 C49 120.2(7) . . ?
C10 C174 P1 119.9(6) . . ?
C49 C174 P1 119.4(6) . . ?
C96 N6 C133 114.9(11) . . ?
C96 N6 Re4 128.4(7) . . ?
C133 N6 Re4 116.6(9) . . ?
C135 N7 C148 118.9(8) . . ?
C135 N7 Re5 123.5(6) . . ?
C148 N7 Re5 117.6(6) . . ?
C15 C14 P4 111.9(6) . . ?
C14 C15 C11 111.8(7) . . ?
C66 C16 C30 121.2(9) . . ?
N2 C17 C34 124.5(8) . . ?
W12 O44 W9 123.0(4) . . ?
C70 C18 C26 121.4(10) . . ?
O36 C19 Re5 176.9(7) . . ?
C66 C20 C23 120.3(9) . . ?
C1 C21 C8 110.7(7) . . ?
C62 C22 C82 117.4(9) . . ?
C62 C22 P5 121.1(6) . . ?
C82 C22 P5 121.5(7) . . ?
C28 C23 C20 119.2(9) . . ?
N2 C24 C40 122.3(8) . . ?
N2 C24 C44 114.2(7) . . ?
C40 C24 C44 123.4(8) . . ?
C58 C25 C10 122.2(9) . . ?
C18 C26 C57 117.4(9) . . ?
C18 C26 P2 120.5(7) . . ?
C57 C26 P2 122.1(7) . . ?
C81 C27 C48 118.2(8) . . ?
C81 C27 P2 121.8(7) . . ?
C48 C27 P2 119.3(7) . . ?
C23 C28 C30 123.0(8) . . ?
C9 C29 C35 120.7(9) . . ?
C123 N8 C138 118.7(11) . . ?
C123 N8 Re4 118.1(8) . . ?
C138 N8 Re4 123.1(9) . . ?
C28 C30 C16 116.4(8) . . ?
C28 C30 P4 120.3(6) . . ?
C16 C30 P4 123.2(7) . . ?
C39 C31 C125 121.3(10) . . ?
C39 C31 P3 121.4(8) . . ?
C125 C31 P3 116.5(9) . . ?
C45 C32 C62 121.1(10) . . ?
C58 C33 C49 122.8(9) . . ?
C59 C34 C17 117.0(9) . . ?
C29 C35 C95 119.3(8) . . ?
C29 C35 P4 120.0(6) . . ?
C95 C35 P4 120.3(7) . . ?
N3 C36 C12 123.7(8) . . ?
O31 C38 Re3 177.0(8) . . ?
C31 C39 C104 120.0(12) . . ?
C24 C40 C59 118.3(10) . . ?
C72 C41 C87 122.0(11) . . ?
C68 C42 C81 118.3(11) . . ?
C85 N9 C128 118.6(9) . . ?
C85 N9 Re3 118.4(6) . . ?
C128 N9 Re3 123.1(8) . . ?
C9 C43 C132 120.1(10) . . ?
N1 C44 C51 121.7(8) . . ?
N1 C44 C24 116.1(7) . . ?
C51 C44 C24 122.2(8) . . ?
C32 C45 C53 118.7(10) . . ?
O17 C46 Re1 175.5(7) . . ?
O10 C47 Re4 178.6(8) . . ?
C77 C48 C27 119.4(10) . . ?
C174 C49 C33 118.1(9) . . ?
C100 C50 C60 119.9(9) . . ?
C100 C50 P1 118.8(8) . . ?
C60 C50 P1 120.9(7) . . ?
C118 C51 C44 118.5(10) . . ?
C151 C52 C88 120.9(13) . . ?
C82 C53 C45 120.4(10) . . ?
C98 C54 P7 113.2(9) . . ?
C12 C55 C83 117.4(10) . . ?
C99 C56 C134 118.8(11) . . ?
C99 C56 P7 119.6(8) . . ?
C134 C56 P7 121.4(10) . . ?
C69 C57 C26 120.7(9) . . ?
C33 C58 C25 118.4(8) . . ?
C34 C59 C40 120.8(10) . . ?
C152 C60 C50 120.5(12) . . ?
C64 C61 C71 118.5(8) . . ?
C64 C61 P6 118.9(7) . . ?
C71 C61 P6 122.7(7) . . ?
C32 C62 C22 120.9(8) . . ?
C65 C63 C91 121.1(10) . . ?
C155 C64 C61 119.7(10) . . ?
C63 C65 C80 120.3(9) . . ?
C20 C66 C16 119.8(9) . . ?
C83 C67 N3 122.3(9) . . ?
C83 C67 C85 122.9(9) . . ?
N3 C67 C85 114.9(8) . . ?
C77 C68 C42 121.7(10) . . ?
C103 C69 C57 120.4(10) . . ?
C103 C70 C18 119.9(10) . . ?
C93 C71 C61 120.3(8) . . ?
C41 C72 N4 121.3(11) . . ?
C137 C73 C127 119.0(12) . . ?
C137 C73 P8 124.6(13) . . ?
C127 C73 P8 116.3(11) . . ?
C140 C74 C156 117.9(10) . . ?
C140 C74 P8 121.9(7) . . ?
C156 C74 P8 120.2(8) . . ?
C79 C75 C101 123.4(10) . . ?
C88 C76 C157 119.1(14) . . ?
C68 C77 C48 120.4(11) . . ?
O45 C78 Re3 178.5(10) . . ?
C75 C79 C110 117.0(10) . . ?
C75 C79 P7 122.8(8) . . ?
C110 C79 P7 120.1(8) . . ?
C65 C80 C131 119.2(9) . . ?
C65 C80 P3 118.3(7) . . ?
C131 C80 P3 121.9(7) . . ?
C42 C81 C27 121.8(10) . . ?
C53 C82 C22 121.2(10) . . ?
C67 C83 C55 119.6(9) . . ?
O38 C84 Re5 178.7(8) . . ?
N9 C85 C143 123.4(10) . . ?
N9 C85 C67 115.1(8) . . ?
C143 C85 C67 121.5(11) . . ?
O47 C86 Re4 176.1(12) . . ?
C41 C87 C94 120.1(10) . . ?
C76 C88 C52 120.7(10) . . ?
C76 C88 P5 122.9(10) . . ?
C52 C88 P5 116.1(9) . . ?
C139 C89 P2 111.3(8) . . ?
C122 C90 P8 111.1(7) . . ?
C107 C91 C63 118.7(10) . . ?
C97 C92 C118 119.3(9) . . ?
C71 C93 C136 120.7(9) . . ?
C87 C94 C109 116.1(11) . . ?
C132 C95 C35 117.1(10) . . ?
C161 C96 N6 126.1(12) . . ?
N1 C97 C92 122.9(9) . . ?
C105 C98 C54 115.5(11) . . ?
C56 C99 C162 120.5(13) . . ?
C120 C100 C50 120.6(12) . . ?
C75 C101 C145 118.5(11) . . ?
C69 C103 C70 120.1(10) . . ?
C126 C104 C39 117.6(14) . . ?
C98 C105 C113 117.1(12) . . ?
C111 C106 C119 119.0(13) . . ?
C91 C107 C131 121.9(9) . . ?
C115 C108 C119 118.2(9) . . ?
C115 C108 P6 122.5(9) . . ?
C119 C108 P6 118.9(7) . . ?
N4 C109 C94 122.4(9) . . ?
N4 C109 C148 115.7(8) . . ?
C94 C109 C148 121.9(10) . . ?
C141 C110 C79 120.8(11) . . ?
C116 C111 C106 119.9(11) . . ?
C129 C112 P6 113.7(7) . . ?
C105 C113 C129 115.8(11) . . ?
C164 C114 C122 112.2(12) . . ?
C108 C115 C116 120.3(13) . . ?
C111 C116 C115 120.6(12) . . ?
C51 C118 C92 119.6(9) . . ?
C108 C119 C106 122.0(11) . . ?
C100 C120 C150 118.8(13) . . ?
C126 C121 C125 119.6(14) . . ?
C90 C122 C114 112.5(10) . . ?
N8 C123 C166 119.0(15) . . ?
N8 C123 C133 114.3(10) . . ?
C166 C123 C133 126.6(14) . . ?
C142 C124 C134 122.0(14) . . ?
C31 C125 C121 117.8(14) . . ?
C121 C126 C104 123.5(13) . . ?
C167 C127 C73 116.7(19) . . ?
N9 C128 C159 122.0(13) . . ?
C112 C129 C113 109.0(10) . . ?
C144 C130 C138 120.3(18) . . ?
C107 C131 C80 118.8(9) . . ?
C43 C132 C95 122.2(10) . . ?
N6 C133 C168 119.7(14) . . ?
N6 C133 C123 115.6(12) . . ?
C168 C133 C123 124.7(12) . . ?
C56 C134 C124 119.3(14) . . ?
N7 C135 C149 122.4(10) . . ?
C155 C136 C93 119.3(9) . . ?
C73 C137 C158 123.5(18) . . ?
N8 C138 C130 118.8(16) . . ?
C164 C139 C89 118.6(12) . . ?
C165 C140 C74 119.4(9) . . ?
C145 C141 C110 120.5(12) . . ?
C124 C142 C162 121.8(15) . . ?
C85 C143 C171 116.6(13) . . ?
C166 C144 C130 116.9(17) . . ?
C141 C145 C101 119.7(12) . . ?
C157 C146 C151 124.2(12) . . ?
N7 C148 C170 121.9(9) . . ?
N7 C148 C109 115.2(9) . . ?
C170 C148 C109 122.9(9) . . ?
C173 C149 C135 118.4(12) . . ?
C120 C150 C152 121.6(12) . . ?
C52 C151 C146 116.6(15) . . ?
C60 C152 C150 118.4(14) . . ?
C160 C153 C165 119.3(12) . . ?
C136 C155 C64 121.5(9) . . ?
C160 C156 C74 120.7(11) . . ?
C146 C157 C76 118.5(14) . . ?
C163 C158 C137 115.1(18) . . ?
C171 C159 C128 118.9(12) . . ?
C153 C160 C156 120.3(10) . . ?
C169 C161 C96 122.6(17) . . ?
C142 C162 C99 117.5(16) . . ?
C167 C163 C158 119(2) . . ?
C139 C164 C114 123.1(16) . . ?
C140 C165 C153 122.3(11) . . ?
C144 C166 C123 126.2(18) . . ?
C163 C167 C127 127(3) . . ?
C133 C168 C169 120.7(13) . . ?
C161 C169 C168 115.9(17) . . ?
C173 C170 C148 118.3(10) . . ?
C159 C171 C143 120.5(12) . . ?
C149 C173 C170 119.8(13) . . ?
C19 Re5 C84 91.1(4) . . ?
C19 Re5 N4 170.3(3) . . ?
C84 Re5 N4 98.4(3) . . ?
C19 Re5 N7 96.0(3) . . ?
C84 Re5 N7 172.9(3) . . ?
N4 Re5 N7 74.5(3) . . ?
C19 Re5 P6 92.9(2) . . ?
C84 Re5 P6 88.3(3) . . ?
N4 Re5 P6 85.83(18) . . ?
N7 Re5 P6 90.70(19) . . ?
C19 Re5 P4 93.6(2) . . ?
C84 Re5 P4 90.3(3) . . ?
N4 Re5 P4 87.94(18) . . ?
N7 Re5 P4 89.82(19) . . ?
P6 Re5 P4 173.36(7) . . ?

loop_
_geom_bond_atom_site_label_1
_geom_bond_atom_site_label_2
_geom_bond_distance
_geom_bond_site_symmetry_2
_geom_bond_publ_flag
Re1 C3 1.884(8) . ?
Re1 C46 1.928(8) . ?
Re1 N2 2.165(6) . ?
Re1 N1 2.175(7) . ?
Re1 P2 2.411(2) . ?
Re1 P1 2.431(2) . ?
W1 O19 1.726(6) . ?
W1 O5 1.883(6) . ?
W1 O12 1.914(6) . ?
W1 O3 1.924(6) . ?
W1 O2 1.934(6) . ?
W1 O24 2.380(6) . ?
W2 O9 1.694(6) . ?
W2 O3 1.896(6) . ?
W2 O4 1.913(6) . ?
W2 O6 1.917(5) . ?
W2 O7 1.945(6) . ?
W2 O15 2.375(6) . ?
Re3 C38 1.894(10) . ?
Re3 C78 1.897(11) . ?
Re3 N9 2.171(8) . ?
Re3 N3 2.178(7) . ?
Re3 P3 2.419(2) . ?
Re3 P7 2.421(2) . ?
Re4 C47 1.873(10) . ?
Re4 C86 1.896(13) . ?
Re4 N6 2.144(10) . ?
Re4 N8 2.156(8) . ?
Re4 P8 2.420(2) . ?
Re4 P5 2.429(2) . ?
W3 O27 1.689(7) . ?
W3 O8 1.896(6) . ?
W3 O23 1.905(6) . ?
W3 O2 1.923(5) . ?
W3 O25 1.933(7) . ?
W3 O24 2.358(6) . ?
W4 O13 1.712(6) . ?
W4 O22 1.888(7) . ?
W4 O4 1.901(6) . ?
W4 O5 1.931(6) . ?
W4 O1 1.937(6) . ?
W4 O30 2.348(6) . ?
W5 O20 1.677(6) . ?
W5 O18 1.894(7) . ?
W5 O8 1.916(6) . ?
W5 O6 1.928(6) . ?
W5 O11 1.932(7) . ?
W5 O15 2.361(5) . ?
W6 O33 1.711(7) . ?
W6 O21 1.901(7) . ?
W6 O7 1.905(6) . ?
W6 O16 1.915(7) . ?
W6 O11 1.932(6) . ?
W6 O15 2.361(6) . ?
W7 O35 1.700(6) . ?
W7 O18 1.920(7) . ?
W7 O34 1.922(7) . ?
W7 O23 1.922(7) . ?
W7 O32 1.959(7) . ?
W7 O41 2.361(6) . ?
W8 O39 1.725(7) . ?
W8 O29 1.893(7) . ?
W8 O40 1.898(6) . ?
W8 O16 1.898(7) . ?
W8 O1 1.943(6) . ?
W8 O30 2.363(7) . ?
W9 O46 1.719(7) . ?
W9 O32 1.881(6) . ?
W9 O40 1.912(6) . ?
W9 O44 1.915(8) . ?
W9 O21 1.917(7) . ?
W9 O41 2.351(7) . ?
W10 O42 1.704(8) . ?
W10 O28 1.904(7) . ?
W10 O26 1.908(6) . ?
W10 O25 1.911(7) . ?
W10 O12 1.927(6) . ?
W10 O24 2.372(6) . ?
W11 O48 1.701(7) . ?
W11 O28 1.903(7) . ?
W11 O37 1.913(7) . ?
W11 O29 1.932(8) . ?
W11 O22 1.934(7) . ?
W11 O30 2.375(6) . ?
W12 O43 1.705(7) . ?
W12 O37 1.904(7) . ?
W12 O44 1.904(8) . ?
W12 O26 1.919(7) . ?
W12 O34 1.923(7) . ?
W12 O41 2.367(6) . ?
P1 C174 1.840(8) . ?
P1 C4 1.844(8) . ?
P1 C50 1.847(9) . ?
P2 C26 1.810(9) . ?
P2 C89 1.811(9) . ?
P2 C27 1.831(9) . ?
Si1 O24 1.606(7) . ?
Si1 O15 1.606(6) . ?
Si1 O41 1.611(6) . ?
Si1 O30 1.620(6) . ?
P3 C80 1.813(10) . ?
P3 C6 1.840(8) . ?
P3 C31 1.853(9) . ?
P4 C30 1.799(9) . ?
P4 C35 1.820(8) . ?
P4 C14 1.840(8) . ?
P4 Re5 2.417(2) . ?
P5 C88 1.815(10) . ?
P5 C8 1.834(10) . ?
P5 C22 1.849(9) . ?
P6 C108 1.815(9) . ?
P6 C61 1.821(8) . ?
P6 C112 1.826(11) . ?
P6 Re5 2.417(2) . ?
P7 C56 1.810(11) . ?
P7 C79 1.828(11) . ?
P7 C54 1.864(11) . ?
P8 C73 1.824(11) . ?
P8 C90 1.840(11) . ?
P8 C74 1.842(10) . ?
O10 C47 1.180(10) . ?
O14 C3 1.169(9) . ?
O17 C46 1.135(9) . ?
N1 C97 1.333(10) . ?
N1 C44 1.367(11) . ?
O31 C38 1.167(10) . ?
O36 C19 1.166(10) . ?
N2 C17 1.341(10) . ?
N2 C24 1.372(11) . ?
N3 C36 1.351(11) . ?
N3 C67 1.360(11) . ?
C1 C21 1.504(13) . ?
C1 C11 1.555(12) . ?
O38 C84 1.158(11) . ?
C2 C7 1.520(11) . ?
C2 C5 1.530(10) . ?
C4 C5 1.541(11) . ?
C6 C13 1.549(11) . ?
C7 C13 1.511(10) . ?
C8 C21 1.532(12) . ?
C9 C43 1.344(15) . ?
C9 C29 1.391(13) . ?
C10 C174 1.382(12) . ?
C10 C25 1.418(12) . ?
C11 C15 1.545(12) . ?
N4 C72 1.362(12) . ?
N4 C109 1.371(12) . ?
N4 Re5 2.163(7) . ?
C12 C36 1.346(13) . ?
C12 C55 1.381(14) . ?
C174 C49 1.398(12) . ?
N6 C96 1.337(14) . ?
N6 C133 1.388(13) . ?
N7 C135 1.321(12) . ?
N7 C148 1.339(11) . ?
N7 Re5 2.189(7) . ?
C14 C15 1.533(11) . ?
C16 C66 1.395(13) . ?
C16 C30 1.407(12) . ?
C17 C34 1.380(11) . ?
C18 C70 1.394(14) . ?
C18 C26 1.401(12) . ?
C19 Re5 1.906(9) . ?
O45 C78 1.160(12) . ?
C20 C66 1.371(13) . ?
C20 C23 1.394(13) . ?
C22 C62 1.366(13) . ?
C22 C82 1.390(13) . ?
C23 C28 1.361(12) . ?
C24 C40 1.381(13) . ?
C24 C44 1.464(12) . ?
C25 C58 1.359(13) . ?
C26 C57 1.403(13) . ?
C27 C81 1.380(12) . ?
C27 C48 1.385(12) . ?
C28 C30 1.398(12) . ?
C29 C35 1.392(13) . ?
N8 C123 1.357(15) . ?
N8 C138 1.361(17) . ?
C31 C39 1.377(15) . ?
C31 C125 1.417(15) . ?
C32 C45 1.354(14) . ?
C32 C62 1.366(13) . ?
C33 C58 1.349(13) . ?
C33 C49 1.403(12) . ?
C34 C59 1.383(15) . ?
C35 C95 1.413(12) . ?
C39 C104 1.406(15) . ?
C40 C59 1.383(14) . ?
C41 C72 1.359(14) . ?
C41 C87 1.353(16) . ?
C42 C68 1.351(16) . ?
C42 C81 1.370(14) . ?
N9 C85 1.338(13) . ?
N9 C128 1.360(12) . ?
C43 C132 1.367(17) . ?
O47 C86 1.145(13) . ?
C44 C51 1.404(12) . ?
C45 C53 1.375(15) . ?
C48 C77 1.376(14) . ?
C50 C100 1.379(13) . ?
C50 C60 1.378(14) . ?
C51 C118 1.363(14) . ?
C52 C151 1.371(16) . ?
C52 C88 1.424(16) . ?
C53 C82 1.351(14) . ?
C54 C98 1.560(18) . ?
C55 C83 1.416(16) . ?
C56 C99 1.397(16) . ?
C56 C134 1.393(15) . ?
C57 C69 1.402(13) . ?
C60 C152 1.377(16) . ?
C61 C64 1.397(12) . ?
C61 C71 1.409(13) . ?
C63 C65 1.370(14) . ?
C63 C91 1.416(14) . ?
C64 C155 1.384(14) . ?
C65 C80 1.405(13) . ?
C67 C83 1.354(14) . ?
C67 C85 1.486(13) . ?
C68 C77 1.351(16) . ?
C69 C103 1.370(14) . ?
C70 C103 1.381(16) . ?
C71 C93 1.378(13) . ?
C73 C137 1.318(19) . ?
C73 C127 1.43(2) . ?
C74 C140 1.384(14) . ?
C74 C156 1.419(13) . ?
C75 C79 1.382(14) . ?
C75 C101 1.390(15) . ?
C76 C88 1.349(16) . ?
C76 C157 1.418(17) . ?
C79 C110 1.413(14) . ?
C80 C131 1.415(12) . ?
C84 Re5 1.909(11) . ?
C85 C143 1.390(13) . ?
C87 C94 1.405(16) . ?
C89 C139 1.604(16) . ?
C90 C122 1.489(13) . ?
C91 C107 1.364(14) . ?
C92 C97 1.365(13) . ?
C92 C118 1.390(15) . ?
C93 C136 1.380(14) . ?
C94 C109 1.428(12) . ?
C95 C132 1.410(14) . ?
C96 C161 1.310(17) . ?
C98 C105 1.425(17) . ?
C99 C162 1.443(17) . ?
C100 C120 1.379(16) . ?
C101 C145 1.410(17) . ?
C104 C126 1.39(2) . ?
C105 C113 1.475(18) . ?
C106 C111 1.400(19) . ?
C106 C119 1.408(14) . ?
C107 C131 1.407(14) . ?
C108 C115 1.393(14) . ?
C108 C119 1.406(15) . ?
C109 C148 1.469(14) . ?
C110 C141 1.397(16) . ?
C111 C116 1.39(2) . ?
C112 C129 1.497(14) . ?
C113 C129 1.536(17) . ?
C114 C164 1.487(17) . ?
C114 C122 1.569(16) . ?
C115 C116 1.424(16) . ?
C120 C150 1.37(2) . ?
C121 C126 1.35(2) . ?
C121 C125 1.411(19) . ?
C123 C166 1.359(17) . ?
C123 C133 1.465(19) . ?
C124 C142 1.30(2) . ?
C124 C134 1.427(19) . ?
C127 C167 1.42(2) . ?
C128 C159 1.380(17) . ?
C130 C144 1.34(3) . ?
C130 C138 1.454(19) . ?
C133 C168 1.39(2) . ?
C135 C149 1.391(15) . ?
C136 C155 1.372(14) . ?
C137 C158 1.472(19) . ?
C139 C164 1.329(19) . ?
C140 C165 1.379(15) . ?
C141 C145 1.383(18) . ?
C142 C162 1.41(2) . ?
C143 C171 1.413(18) . ?
C144 C166 1.30(2) . ?
C146 C157 1.36(2) . ?
C146 C151 1.38(2) . ?
C148 C170 1.384(15) . ?
C149 C173 1.361(16) . ?
C150 C152 1.40(2) . ?
C153 C160 1.344(18) . ?
C153 C165 1.386(15) . ?
C156 C160 1.397(17) . ?
C158 C163 1.47(3) . ?
C159 C171 1.37(2) . ?
C161 C169 1.309(19) . ?
C163 C167 1.26(3) . ?
C168 C169 1.42(3) . ?
C170 C173 1.378(18) . ?

loop_
_geom_torsion_atom_site_label_1
_geom_torsion_atom_site_label_2
_geom_torsion_atom_site_label_3
_geom_torsion_atom_site_label_4
_geom_torsion
_geom_torsion_site_symmetry_1
_geom_torsion_site_symmetry_2
_geom_torsion_site_symmetry_3
_geom_torsion_site_symmetry_4
_geom_torsion_publ_flag
O9 W2 O3 W1 130.8(6) . . . . ?
O4 W2 O3 W1 29.4(6) . . . . ?
O6 W2 O3 W1 -128.3(6) . . . . ?
O7 W2 O3 W1 -45.4(11) . . . . ?
O15 W2 O3 W1 -55.3(6) . . . . ?
O19 W1 O5 W4 133.7(7) . . . . ?
O12 W1 O5 W4 -126.1(7) . . . . ?
O3 W1 O5 W4 31.3(7) . . . . ?
O2 W1 O5 W4 -41.7(11) . . . . ?
O24 W1 O5 W4 -53.3(7) . . . . ?
O27 W3 O8 W5 134.0(7) . . . . ?
O23 W3 O8 W5 32.4(7) . . . . ?
O2 W3 O8 W5 -126.4(7) . . . . ?
O25 W3 O8 W5 -38.8(12) . . . . ?
O24 W3 O8 W5 -53.1(7) . . . . ?
O24 Si1 O15 W6 -179.1(3) . . . . ?
O41 Si1 O15 W6 60.1(4) . . . . ?
O30 Si1 O15 W6 -60.2(4) . . . . ?
O24 Si1 O15 W5 61.0(4) . . . . ?
O41 Si1 O15 W5 -59.8(5) . . . . ?
O30 Si1 O15 W5 179.9(3) . . . . ?
O24 Si1 O15 W2 -58.7(4) . . . . ?
O41 Si1 O15 W2 -179.5(3) . . . . ?
O30 Si1 O15 W2 60.2(4) . . . . ?
O39 W8 O16 W6 -133.7(8) . . . . ?
O29 W8 O16 W6 53.1(12) . . . . ?
O40 W8 O16 W6 -30.9(8) . . . . ?
O1 W8 O16 W6 128.7(8) . . . . ?
O30 W8 O16 W6 56.0(8) . . . . ?
O20 W5 O18 W7 130.2(7) . . . . ?
O8 W5 O18 W7 28.6(7) . . . . ?
O6 W5 O18 W7 -46.2(13) . . . . ?
O11 W5 O18 W7 -130.9(7) . . . . ?
O15 W5 O18 W7 -56.7(7) . . . . ?
O13 W4 O22 W11 170.9(4) . . . . ?
O4 W4 O22 W11 -7.9(11) . . . . ?
O5 W4 O22 W11 -85.7(4) . . . . ?
O1 W4 O22 W11 72.8(4) . . . . ?
O30 W4 O22 W11 -0.1(4) . . . . ?
O15 Si1 O24 W3 -60.1(4) . . . . ?
O41 Si1 O24 W3 59.4(5) . . . . ?
O30 Si1 O24 W3 -178.2(3) . . . . ?
O15 Si1 O24 W10 -179.4(3) . . . . ?
O41 Si1 O24 W10 -59.9(4) . . . . ?
O30 Si1 O24 W10 62.5(4) . . . . ?
O15 Si1 O24 W1 61.1(4) . . . . ?
O41 Si1 O24 W1 -179.4(3) . . . . ?
O30 Si1 O24 W1 -57.0(5) . . . . ?
O39 W8 O29 W11 -170.9(4) . . . . ?
O40 W8 O29 W11 85.2(4) . . . . ?
O16 W8 O29 W11 2.3(10) . . . . ?
O1 W8 O29 W11 -73.3(4) . . . . ?
O30 W8 O29 W11 -0.7(3) . . . . ?
O24 Si1 O30 W4 58.3(5) . . . . ?
O15 Si1 O30 W4 -60.4(5) . . . . ?
O41 Si1 O30 W4 -179.3(4) . . . . ?
O24 Si1 O30 W8 -178.4(3) . . . . ?
O15 Si1 O30 W8 62.9(4) . . . . ?
O41 Si1 O30 W8 -56.0(5) . . . . ?
O24 Si1 O30 W11 -61.2(4) . . . . ?
O15 Si1 O30 W11 -180.0(3) . . . . ?
O41 Si1 O30 W11 61.2(5) . . . . ?
O46 W9 O32 W7 -172.5(4) . . . . ?
O40 W9 O32 W7 8.0(11) . . . . ?
O44 W9 O32 W7 -71.8(4) . . . . ?
O21 W9 O32 W7 85.7(4) . . . . ?
O41 W9 O32 W7 1.4(3) . . . . ?
O39 W8 O40 W9 131.4(9) . . . . ?
O29 W8 O40 W9 -126.6(9) . . . . ?
O16 W8 O40 W9 31.6(9) . . . . ?
O1 W8 O40 W9 -40.1(16) . . . . ?
O30 W8 O40 W9 -53.3(9) . . . . ?
C174 P1 C4 C5 56.1(6) . . . . ?
C50 P1 C4 C5 163.1(6) . . . . ?
Re1 P1 C4 C5 -74.1(6) . . . . ?
O24 Si1 O41 W9 -179.5(3) . . . . ?
O15 Si1 O41 W9 -59.7(5) . . . . ?
O30 Si1 O41 W9 58.9(5) . . . . ?
O24 Si1 O41 W7 -57.4(5) . . . . ?
O15 Si1 O41 W7 62.4(5) . . . . ?
O30 Si1 O41 W7 -179.1(4) . . . . ?
O24 Si1 O41 W12 61.3(5) . . . . ?
O15 Si1 O41 W12 -178.9(3) . . . . ?
O30 Si1 O41 W12 -60.3(5) . . . . ?
C7 C2 C5 C4 51.6(9) . . . . ?
P1 C4 C5 C2 170.3(5) . . . . ?
C80 P3 C6 C13 42.7(6) . . . . ?
C31 P3 C6 C13 -67.9(7) . . . . ?
Re3 P3 C6 C13 170.7(5) . . . . ?
C5 C2 C7 C13 53.9(10) . . . . ?
C88 P5 C8 C21 -67.0(7) . . . . ?
C22 P5 C8 C21 43.3(7) . . . . ?
Re4 P5 C8 C21 171.5(6) . . . . ?
C21 C1 C11 C15 58.1(10) . . . . ?
C2 C7 C13 C6 -179.5(6) . . . . ?
P3 C6 C13 C7 167.8(6) . . . . ?
C25 C10 C174 C49 2.4(12) . . . . ?
C25 C10 C174 P1 -170.1(6) . . . . ?
C4 P1 C174 C10 73.3(7) . . . . ?
C50 P1 C174 C10 -32.7(7) . . . . ?
Re1 P1 C174 C10 -158.3(5) . . . . ?
C4 P1 C174 C49 -99.3(7) . . . . ?
C50 P1 C174 C49 154.7(7) . . . . ?
Re1 P1 C174 C49 29.1(7) . . . . ?
C30 P4 C14 C15 57.2(7) . . . . ?
C35 P4 C14 C15 163.4(6) . . . . ?
Re5 P4 C14 C15 -73.2(7) . . . . ?
P4 C14 C15 C11 177.1(6) . . . . ?
C1 C11 C15 C14 57.7(10) . . . . ?
C24 N2 C17 C34 1.3(12) . . . . ?
Re1 N2 C17 C34 -171.8(6) . . . . ?
C11 C1 C21 C8 170.7(7) . . . . ?
P5 C8 C21 C1 167.7(6) . . . . ?
C88 P5 C22 C62 -153.4(9) . . . . ?
C8 P5 C22 C62 96.7(9) . . . . ?
Re4 P5 C22 C62 -26.8(10) . . . . ?
C88 P5 C22 C82 28.0(10) . . . . ?
C8 P5 C22 C82 -81.8(9) . . . . ?
Re4 P5 C22 C82 154.7(7) . . . . ?
C66 C20 C23 C28 -0.1(13) . . . . ?
C17 N2 C24 C40 -2.2(12) . . . . ?
Re1 N2 C24 C40 171.4(7) . . . . ?
C17 N2 C24 C44 -179.4(7) . . . . ?
Re1 N2 C24 C44 -5.9(9) . . . . ?
C174 C10 C25 C58 0.9(12) . . . . ?
C70 C18 C26 C57 -1.0(13) . . . . ?
C70 C18 C26 P2 178.2(7) . . . . ?
C89 P2 C26 C18 -66.4(8) . . . . ?
C27 P2 C26 C18 40.3(8) . . . . ?
Re1 P2 C26 C18 163.1(6) . . . . ?
C89 P2 C26 C57 112.8(8) . . . . ?
C27 P2 C26 C57 -140.5(7) . . . . ?
Re1 P2 C26 C57 -17.7(8) . . . . ?
C26 P2 C27 C81 -143.6(8) . . . . ?
C89 P2 C27 C81 -39.5(9) . . . . ?
Re1 P2 C27 C81 88.3(8) . . . . ?
C26 P2 C27 C48 45.7(8) . . . . ?
C89 P2 C27 C48 149.9(8) . . . . ?
Re1 P2 C27 C48 -82.4(8) . . . . ?
C20 C23 C28 C30 -0.5(13) . . . . ?
C43 C9 C29 C35 2.3(15) . . . . ?
C23 C28 C30 C16 1.3(13) . . . . ?
C23 C28 C30 P4 -174.0(7) . . . . ?
C66 C16 C30 C28 -1.6(12) . . . . ?
C66 C16 C30 P4 173.5(7) . . . . ?
C35 P4 C30 C28 -40.5(7) . . . . ?
C14 P4 C30 C28 65.6(7) . . . . ?
Re5 P4 C30 C28 -164.9(6) . . . . ?
C35 P4 C30 C16 144.6(7) . . . . ?
C14 P4 C30 C16 -109.3(7) . . . . ?
Re5 P4 C30 C16 20.2(8) . . . . ?
C80 P3 C31 C39 -132.3(8) . . . . ?
C6 P3 C31 C39 -26.1(9) . . . . ?
Re3 P3 C31 C39 94.5(8) . . . . ?
C80 P3 C31 C125 58.1(8) . . . . ?
C6 P3 C31 C125 164.2(8) . . . . ?
Re3 P3 C31 C125 -75.2(8) . . . . ?
N2 C17 C34 C59 0.3(14) . . . . ?
C9 C29 C35 C95 -3.8(13) . . . . ?
C9 C29 C35 P4 -175.8(7) . . . . ?
C30 P4 C35 C29 -45.6(7) . . . . ?
C14 P4 C35 C29 -149.3(7) . . . . ?
Re5 P4 C35 C29 83.4(7) . . . . ?
C30 P4 C35 C95 142.6(7) . . . . ?
C14 P4 C35 C95 38.8(8) . . . . ?
Re5 P4 C35 C95 -88.5(7) . . . . ?
C67 N3 C36 C12 2.3(12) . . . . ?
Re3 N3 C36 C12 -174.0(7) . . . . ?
C55 C12 C36 N3 -1.0(15) . . . . ?
C125 C31 C39 C104 0.7(16) . . . . ?
P3 C31 C39 C104 -168.5(8) . . . . ?
N2 C24 C40 C59 1.4(15) . . . . ?
C44 C24 C40 C59 178.4(9) . . . . ?
C29 C9 C43 C132 0.9(18) . . . . ?
C97 N1 C44 C51 0.7(13) . . . . ?
Re1 N1 C44 C51 -178.8(8) . . . . ?
C97 N1 C44 C24 178.6(8) . . . . ?
Re1 N1 C44 C24 -0.9(10) . . . . ?
N2 C24 C44 N1 4.4(12) . . . . ?
C40 C24 C44 N1 -172.8(9) . . . . ?
N2 C24 C44 C51 -177.7(9) . . . . ?
C40 C24 C44 C51 5.0(15) . . . . ?
C62 C32 C45 C53 3.5(18) . . . . ?
C81 C27 C48 C77 1.1(14) . . . . ?
P2 C27 C48 C77 172.1(8) . . . . ?
C10 C174 C49 C33 -3.9(12) . . . . ?
P1 C174 C49 C33 168.7(7) . . . . ?
C58 C33 C49 C174 2.1(14) . . . . ?
C174 P1 C50 C100 -50.3(8) . . . . ?
C4 P1 C50 C100 -154.3(7) . . . . ?
Re1 P1 C50 C100 79.9(7) . . . . ?
C174 P1 C50 C60 136.3(9) . . . . ?
C4 P1 C50 C60 32.3(9) . . . . ?
Re1 P1 C50 C60 -93.5(9) . . . . ?
N1 C44 C51 C118 -1.4(16) . . . . ?
C24 C44 C51 C118 -179.1(10) . . . . ?
C32 C45 C53 C82 -2.1(18) . . . . ?
C56 P7 C54 C98 -167.6(10) . . . . ?
C79 P7 C54 C98 -62.0(11) . . . . ?
Re3 P7 C54 C98 68.7(11) . . . . ?
C36 C12 C55 C83 -2.0(17) . . . . ?
C79 P7 C56 C99 40.0(9) . . . . ?
C54 P7 C56 C99 145.7(8) . . . . ?
Re3 P7 C56 C99 -89.1(8) . . . . ?
C79 P7 C56 C134 -145.3(8) . . . . ?
C54 P7 C56 C134 -39.5(10) . . . . ?
Re3 P7 C56 C134 85.6(8) . . . . ?
C18 C26 C57 C69 1.4(13) . . . . ?
P2 C26 C57 C69 -177.9(7) . . . . ?
C49 C33 C58 C25 1.1(15) . . . . ?
C10 C25 C58 C33 -2.7(13) . . . . ?
C17 C34 C59 C40 -1.2(16) . . . . ?
C24 C40 C59 C34 0.3(16) . . . . ?
C100 C50 C60 C152 1.2(19) . . . . ?
P1 C50 C60 C152 174.6(12) . . . . ?
C108 P6 C61 C64 45.6(9) . . . . ?
C112 P6 C61 C64 -60.6(9) . . . . ?
Re5 P6 C61 C64 170.8(7) . . . . ?
C108 P6 C61 C71 -134.2(8) . . . . ?
C112 P6 C61 C71 119.5(8) . . . . ?
Re5 P6 C61 C71 -9.1(10) . . . . ?
C45 C32 C62 C22 -5.6(17) . . . . ?
C82 C22 C62 C32 5.9(16) . . . . ?
P5 C22 C62 C32 -172.7(8) . . . . ?
C71 C61 C64 C155 -1.5(15) . . . . ?
P6 C61 C64 C155 178.6(9) . . . . ?
C91 C63 C65 C80 -1.2(15) . . . . ?
C23 C20 C66 C16 -0.3(13) . . . . ?
C30 C16 C66 C20 1.2(13) . . . . ?
C36 N3 C67 C83 -0.5(12) . . . . ?
Re3 N3 C67 C83 176.0(7) . . . . ?
C36 N3 C67 C85 179.1(7) . . . . ?
Re3 N3 C67 C85 -4.3(9) . . . . ?
C81 C42 C68 C77 4.3(17) . . . . ?
C26 C57 C69 C103 0.0(14) . . . . ?
C26 C18 C70 C103 -0.7(14) . . . . ?
C64 C61 C71 C93 0.7(15) . . . . ?
P6 C61 C71 C93 -179.4(8) . . . . ?
C87 C41 C72 N4 0.1(15) . . . . ?
C109 N4 C72 C41 0.4(12) . . . . ?
Re5 N4 C72 C41 -179.2(7) . . . . ?
C90 P8 C73 C137 -27.5(11) . . . . ?
C74 P8 C73 C137 -133.4(10) . . . . ?
Re4 P8 C73 C137 96.8(10) . . . . ?
C90 P8 C73 C127 155.9(8) . . . . ?
C74 P8 C73 C127 49.9(9) . . . . ?
Re4 P8 C73 C127 -79.8(9) . . . . ?
C73 P8 C74 C140 -142.9(10) . . . . ?
C90 P8 C74 C140 109.4(10) . . . . ?
Re4 P8 C74 C140 -16.6(11) . . . . ?
C73 P8 C74 C156 38.0(11) . . . . ?
C90 P8 C74 C156 -69.8(10) . . . . ?
Re4 P8 C74 C156 164.2(8) . . . . ?
C42 C68 C77 C48 -3.5(18) . . . . ?
C27 C48 C77 C68 0.7(16) . . . . ?
C101 C75 C79 C110 -0.4(17) . . . . ?
C101 C75 C79 P7 -177.0(9) . . . . ?
C56 P7 C79 C75 -139.0(9) . . . . ?
C54 P7 C79 C75 113.6(9) . . . . ?
Re3 P7 C79 C75 -14.2(10) . . . . ?
C56 P7 C79 C110 44.5(10) . . . . ?
C54 P7 C79 C110 -62.9(10) . . . . ?
Re3 P7 C79 C110 169.3(8) . . . . ?
C63 C65 C80 C131 0.4(13) . . . . ?
C63 C65 C80 P3 -170.9(7) . . . . ?
C6 P3 C80 C65 80.8(7) . . . . ?
C31 P3 C80 C65 -171.3(7) . . . . ?
Re3 P3 C80 C65 -41.8(7) . . . . ?
C6 P3 C80 C131 -90.3(7) . . . . ?
C31 P3 C80 C131 17.6(8) . . . . ?
Re3 P3 C80 C131 147.1(6) . . . . ?
C68 C42 C81 C27 -2.4(16) . . . . ?
C48 C27 C81 C42 -0.2(15) . . . . ?
P2 C27 C81 C42 -171.0(8) . . . . ?
C45 C53 C82 C22 2.7(18) . . . . ?
C62 C22 C82 C53 -4.5(16) . . . . ?
P5 C22 C82 C53 174.0(9) . . . . ?
N3 C67 C83 C55 -2.3(16) . . . . ?
C85 C67 C83 C55 178.0(10) . . . . ?
C12 C55 C83 C67 3.5(17) . . . . ?
C128 N9 C85 C143 1.9(13) . . . . ?
Re3 N9 C85 C143 -177.1(7) . . . . ?
C128 N9 C85 C67 179.0(8) . . . . ?
Re3 N9 C85 C67 -0.1(10) . . . . ?
C83 C67 C85 N9 -177.5(9) . . . . ?
N3 C67 C85 N9 2.9(11) . . . . ?
C83 C67 C85 C143 -0.3(14) . . . . ?
N3 C67 C85 C143 -180.0(8) . . . . ?
C72 C41 C87 C94 0.3(17) . . . . ?
C157 C76 C88 C52 0.9(15) . . . . ?
C157 C76 C88 P5 -172.9(8) . . . . ?
C151 C52 C88 C76 -1.5(16) . . . . ?
C151 C52 C88 P5 172.6(9) . . . . ?
C8 P5 C88 C76 -18.7(10) . . . . ?
C22 P5 C88 C76 -127.9(9) . . . . ?
Re4 P5 C88 C76 101.9(8) . . . . ?
C8 P5 C88 C52 167.3(7) . . . . ?
C22 P5 C88 C52 58.1(8) . . . . ?
Re4 P5 C88 C52 -72.1(8) . . . . ?
C26 P2 C89 C139 -65.7(8) . . . . ?
C27 P2 C89 C139 -171.6(8) . . . . ?
Re1 P2 C89 C139 65.3(9) . . . . ?
C73 P8 C90 C122 -162.1(9) . . . . ?
C74 P8 C90 C122 -56.2(9) . . . . ?
Re4 P8 C90 C122 73.5(9) . . . . ?
C65 C63 C91 C107 0.6(15) . . . . ?
C61 C71 C93 C136 -0.2(16) . . . . ?
C41 C87 C94 C109 -1.2(15) . . . . ?
C29 C35 C95 C132 2.1(13) . . . . ?
P4 C35 C95 C132 174.0(7) . . . . ?
C133 N6 C96 C161 1.7(16) . . . . ?
Re4 N6 C96 C161 179.4(11) . . . . ?
C44 N1 C97 C92 -0.8(13) . . . . ?
Re1 N1 C97 C92 178.7(7) . . . . ?
C118 C92 C97 N1 1.5(16) . . . . ?
P7 C54 C98 C105 148.1(12) . . . . ?
C134 C56 C99 C162 -0.8(15) . . . . ?
P7 C56 C99 C162 174.1(8) . . . . ?
C60 C50 C100 C120 -2.8(16) . . . . ?
P1 C50 C100 C120 -176.3(9) . . . . ?
C79 C75 C101 C145 -1.5(19) . . . . ?
C57 C69 C103 C70 -1.8(15) . . . . ?
C18 C70 C103 C69 2.1(16) . . . . ?
C31 C39 C104 C126 -4.2(17) . . . . ?
C54 C98 C105 C113 179.5(13) . . . . ?
C63 C91 C107 C131 0.9(15) . . . . ?
C61 P6 C108 C115 -136.0(8) . . . . ?
C112 P6 C108 C115 -29.9(9) . . . . ?
Re5 P6 C108 C115 94.2(8) . . . . ?
C61 P6 C108 C119 50.8(8) . . . . ?
C112 P6 C108 C119 156.9(8) . . . . ?
Re5 P6 C108 C119 -79.0(7) . . . . ?
C72 N4 C109 C94 -1.4(12) . . . . ?
Re5 N4 C109 C94 178.3(7) . . . . ?
C72 N4 C109 C148 178.0(7) . . . . ?
Re5 N4 C109 C148 -2.3(10) . . . . ?
C87 C94 C109 N4 1.8(13) . . . . ?
C87 C94 C109 C148 -177.6(9) . . . . ?
C75 C79 C110 C141 1.6(18) . . . . ?
P7 C79 C110 C141 178.2(10) . . . . ?
C119 C106 C111 C116 -3.2(18) . . . . ?
C108 P6 C112 C129 -166.6(8) . . . . ?
C61 P6 C112 C129 -60.7(8) . . . . ?
Re5 P6 C112 C129 70.9(8) . . . . ?
C98 C105 C113 C129 -69.1(18) . . . . ?
C119 C108 C115 C116 0.5(14) . . . . ?
P6 C108 C115 C116 -172.7(8) . . . . ?
C106 C111 C116 C115 3.1(19) . . . . ?
C108 C115 C116 C111 -1.8(17) . . . . ?
C44 C51 C118 C92 2.1(17) . . . . ?
C97 C92 C118 C51 -2.1(17) . . . . ?
C115 C108 C119 C106 -0.7(14) . . . . ?
P6 C108 C119 C106 172.8(8) . . . . ?
C111 C106 C119 C108 2.0(16) . . . . ?
C50 C100 C120 C150 4(2) . . . . ?
P8 C90 C122 C114 -175.8(9) . . . . ?
C164 C114 C122 C90 -159.7(14) . . . . ?
C138 N8 C123 C166 0.2(15) . . . . ?
Re4 N8 C123 C166 -180.0(9) . . . . ?
C138 N8 C123 C133 178.4(9) . . . . ?
Re4 N8 C123 C133 -1.7(12) . . . . ?
C39 C31 C125 C121 1.6(15) . . . . ?
P3 C31 C125 C121 171.2(8) . . . . ?
C126 C121 C125 C31 -0.2(17) . . . . ?
C125 C121 C126 C104 -4(2) . . . . ?
C39 C104 C126 C121 6(2) . . . . ?
C137 C73 C127 C167 -0.2(17) . . . . ?
P8 C73 C127 C167 176.6(9) . . . . ?
C85 N9 C128 C159 0.1(14) . . . . ?
Re3 N9 C128 C159 179.1(8) . . . . ?
P6 C112 C129 C113 -168.4(8) . . . . ?
C105 C113 C129 C112 -168.3(11) . . . . ?
C91 C107 C131 C80 -1.7(14) . . . . ?
C65 C80 C131 C107 1.0(12) . . . . ?
P3 C80 C131 C107 172.0(6) . . . . ?
C9 C43 C132 C95 -2.7(18) . . . . ?
C35 C95 C132 C43 1.1(15) . . . . ?
C96 N6 C133 C168 1.0(16) . . . . ?
Re4 N6 C133 C168 -177.0(10) . . . . ?
C96 N6 C133 C123 180.0(9) . . . . ?
Re4 N6 C133 C123 2.0(12) . . . . ?
N8 C123 C133 N6 -0.2(14) . . . . ?
C166 C123 C133 N6 177.9(11) . . . . ?
N8 C123 C133 C168 178.8(12) . . . . ?
C166 C123 C133 C168 -3(2) . . . . ?
C99 C56 C134 C124 1.4(15) . . . . ?
P7 C56 C134 C124 -173.4(8) . . . . ?
C142 C124 C134 C56 -1.3(19) . . . . ?
C148 N7 C135 C149 -3.1(14) . . . . ?
Re5 N7 C135 C149 177.6(8) . . . . ?
C71 C93 C136 C155 0.5(17) . . . . ?
C127 C73 C137 C158 1.7(18) . . . . ?
P8 C73 C137 C158 -174.9(9) . . . . ?
C123 N8 C138 C130 -0.1(15) . . . . ?
Re4 N8 C138 C130 -179.9(8) . . . . ?
C144 C130 C138 N8 1(2) . . . . ?
P2 C89 C139 C164 147.0(15) . . . . ?
C156 C74 C140 C165 1.6(17) . . . . ?
P8 C74 C140 C165 -177.6(10) . . . . ?
C79 C110 C141 C145 -1(2) . . . . ?
C134 C124 C142 C162 1(2) . . . . ?
N9 C85 C143 C171 -3.2(14) . . . . ?
C67 C85 C143 C171 179.9(9) . . . . ?
C138 C130 C144 C166 -2(3) . . . . ?
C110 C141 C145 C101 -1(2) . . . . ?
C75 C101 C145 C141 2(2) . . . . ?
C135 N7 C148 C170 3.5(14) . . . . ?
Re5 N7 C148 C170 -177.2(9) . . . . ?
C135 N7 C148 C109 -177.2(8) . . . . ?
Re5 N7 C148 C109 2.1(10) . . . . ?
N4 C109 C148 N7 0.1(12) . . . . ?
C94 C109 C148 N7 179.5(8) . . . . ?
N4 C109 C148 C170 179.4(10) . . . . ?
C94 C109 C148 C170 -1.2(15) . . . . ?
N7 C135 C149 C173 -1.4(18) . . . . ?
C100 C120 C150 C152 -4(3) . . . . ?
C88 C52 C151 C146 1.7(17) . . . . ?
C157 C146 C151 C52 -1(2) . . . . ?
C50 C60 C152 C150 -1(3) . . . . ?
C120 C150 C152 C60 2(3) . . . . ?
C93 C136 C155 C64 -1.4(18) . . . . ?
C61 C64 C155 C136 1.9(18) . . . . ?
C140 C74 C156 C160 -1.5(19) . . . . ?
P8 C74 C156 C160 177.7(11) . . . . ?
C151 C146 C157 C76 1(2) . . . . ?
C88 C76 C157 C146 -0.6(17) . . . . ?
C73 C137 C158 C163 -1(2) . . . . ?
N9 C128 C159 C171 -0.5(18) . . . . ?
C165 C153 C160 C156 0(3) . . . . ?
C74 C156 C160 C153 1(2) . . . . ?
N6 C96 C161 C169 -3(3) . . . . ?
C124 C142 C162 C99 0(2) . . . . ?
C56 C99 C162 C142 0.0(16) . . . . ?
C137 C158 C163 C167 -1(3) . . . . ?
C89 C139 C164 C114 171.6(16) . . . . ?
C122 C114 C164 C139 -65(3) . . . . ?
C74 C140 C165 C153 -1(2) . . . . ?
C160 C153 C165 C140 0(2) . . . . ?
C130 C144 C166 C123 3(3) . . . . ?
N8 C123 C166 C144 -2(2) . . . . ?
C133 C123 C166 C144 -179.6(15) . . . . ?
C158 C163 C167 C127 3(3) . . . . ?
C73 C127 C167 C163 -2(3) . . . . ?
N6 C133 C168 C169 -2(2) . . . . ?
C123 C133 C168 C169 179.1(16) . . . . ?
C96 C161 C169 C168 2(3) . . . . ?
C133 C168 C169 C161 0(3) . . . . ?
N7 C148 C170 C173 0.6(19) . . . . ?
C109 C148 C170 C173 -178.6(12) . . . . ?
C128 C159 C171 C143 -1.0(19) . . . . ?
C85 C143 C171 C159 2.7(17) . . . . ?
C135 C149 C173 C170 6(2) . . . . ?
C148 C170 C173 C149 -5(2) . . . . ?

loop_
_platon_squeeze_void_nr
_platon_squeeze_void_average_x
_platon_squeeze_void_average_y
_platon_squeeze_void_average_z
_platon_squeeze_void_volume
_platon_squeeze_void_count_electrons
_platon_squeeze_void_content
1 0.043 0.290 -0.104 4558 1967
;
;
